data_4314927
loop_
_publ_author_name
'Eric J. Schelter'
'Ruilian Wu'
'Jacqueline M. Veauthier'
'Eric D. Bauer'
'Corwin H. Booth'
'Robert K. Thomson'
'Christopher R. Graves'
'Kevin D. John'
'Brian L. Scott'
'Joe D. Thompson'
'David E. Morris'
'Jaqueline L. Kiplinger'

_publ_section_title
;
 Comparative Study of f-Element Electronic Structure across a Series of
 Multimetallic Actinide and Lanthanoid-Actinide Complexes Possessing
 Redox-Active Bridging Ligands
;
_journal_name_full 'Inorganic Chemistry'
_journal_page_first 1995
_journal_page_last 2007
_journal_paper_doi 10.1021/ic9024475
_journal_volume 49
_journal_year 2010
_chemical_formula_sum 'C114 H142 N8 O Sm2 Th'
_chemical_formula_weight 2173.10
_chemical_name_systematic
; 
 ? 
;
_space_group_IT_number 19
_symmetry_cell_setting monoclinic
_symmetry_space_group_name_Hall 'P 2ac 2ab'
_symmetry_space_group_name_H-M 'P 21 21 21'
_atom_sites_solution_hydrogens geom
_atom_sites_solution_primary direct
_atom_sites_solution_secondary difmap
_audit_creation_method SHELXL-97
_cell_angle_alpha 90.00
_cell_angle_beta 90.00
_cell_angle_gamma 90.00
_cell_formula_units_Z 4
_cell_length_a 16.8994(17)
_cell_length_b 18.7407(19)
_cell_length_c 33.271(3)
_cell_measurement_temperature 141(2)
_cell_volume 10537.1(18)
_computing_cell_refinement 'SAINT+, v. 7.06 (Bruker AXS, 2001)'
_computing_data_collection 'APEX II, v. 1.08 (Bruker AXS, 2003)'
_computing_data_reduction 'SAINT+, v. 7.06 (Bruker AXS, 2001)'
_computing_molecular_graphics 'SHELXTL, v. 6.10, (Bruker AXS, 2000)'
_computing_publication_material 'SHELXTL, v. 6.10, (Bruker AXS, 2000)'
_computing_structure_refinement 'SHELXL-97 (Sheldrick, 1997)'
_computing_structure_solution 'SHELXS-97 (Sheldrick, 1990)'
_diffrn_ambient_temperature 141(2)
_diffrn_measured_fraction_theta_full 1.000
_diffrn_measured_fraction_theta_max 0.999
_diffrn_measurement_device_type 'Bruker D8 with APEXII CCD'
_diffrn_measurement_method '\w scans'
_diffrn_radiation_monochromator graphite
_diffrn_radiation_source 'fine-focus sealed tube'
_diffrn_radiation_type MoK\a
_diffrn_radiation_wavelength 0.71073
_diffrn_reflns_av_R_equivalents 0.2039
_diffrn_reflns_av_sigmaI/netI 0.1771
_diffrn_reflns_limit_h_max 20
_diffrn_reflns_limit_h_min -20
_diffrn_reflns_limit_k_max 22
_diffrn_reflns_limit_k_min -22
_diffrn_reflns_limit_l_max 40
_diffrn_reflns_limit_l_min -40
_diffrn_reflns_number 94866
_diffrn_reflns_theta_full 25.00
_diffrn_reflns_theta_max 25.44
_diffrn_reflns_theta_min 1.22
_diffrn_standards_decay_% 0
_diffrn_standards_interval_count 0
_diffrn_standards_interval_time 0
_diffrn_standards_number 0
_exptl_absorpt_coefficient_mu 2.558
_exptl_absorpt_correction_T_max 0.9046
_exptl_absorpt_correction_T_min 0.6287
_exptl_absorpt_correction_type multi-scan
_exptl_absorpt_process_details 'SADABS 2.03 (Sheldrick, 2001)'
_exptl_crystal_colour black
_exptl_crystal_density_diffrn 1.370
_exptl_crystal_density_method 'not measured'
_exptl_crystal_description needle
_exptl_crystal_F_000 4416
_exptl_crystal_size_max 0.20
_exptl_crystal_size_mid 0.04
_exptl_crystal_size_min 0.04
_refine_diff_density_max 1.344
_refine_diff_density_min -0.928
_refine_diff_density_rms 0.167
_refine_ls_abs_structure_details 'Flack H D (1983), Acta Cryst. A39, 876-881'
_refine_ls_abs_structure_Flack -0.035(9)
_refine_ls_extinction_method none
_refine_ls_goodness_of_fit_ref 0.920
_refine_ls_hydrogen_treatment constr
_refine_ls_matrix_type full
_refine_ls_number_parameters 1137
_refine_ls_number_reflns 19475
_refine_ls_number_restraints 12
_refine_ls_restrained_S_all 0.920
_refine_ls_R_factor_all 0.1247
_refine_ls_R_factor_gt 0.0671
_refine_ls_shift/su_max 0.002
_refine_ls_shift/su_mean 0.000
_refine_ls_structure_factor_coef Fsqd
_refine_ls_weighting_details 'calc w=1/[\s^2^(Fo^2^)+(0.0632P)^2^+0.0000P] where P=(Fo^2^+2Fc^2^)/3'
_refine_ls_weighting_scheme calc
_refine_ls_wR_factor_gt 0.1283
_refine_ls_wR_factor_ref 0.1556
_reflns_number_gt 12342
_reflns_number_total 19475
_reflns_threshold_expression >2sigma(I)
_cod_data_source_file ic9024475_si_002_2.cif
_cod_data_source_block apx319
_cod_original_cell_volume 10537.2(19)
_cod_database_code 4314927

loop_
_symmetry_equiv_pos_as_xyz
'x, y, z'
'-x+1/2, -y, z+1/2'
'-x, y+1/2, -z+1/2'
'x+1/2, -y+1/2, -z'

loop_
_atom_site_label
_atom_site_type_symbol
_atom_site_fract_x
_atom_site_fract_y
_atom_site_fract_z
_atom_site_U_iso_or_equiv
_atom_site_adp_type
_atom_site_occupancy
_atom_site_symmetry_multiplicity
_atom_site_calc_flag
_atom_site_refinement_flags
_atom_site_disorder_assembly
_atom_site_disorder_group
Th1 Th 0.61773(3) 0.62392(3) 0.948002(14) 0.02303(13) Uani 1 1 d . . .
Sm1 Sm 1.10001(4) 0.45329(4) 0.88544(2) 0.02748(19) Uani 1 1 d . . .
Sm2 Sm 0.64363(4) 0.46929(4) 0.69618(2) 0.02591(19) Uani 1 1 d . . .
N1 N 0.7327(6) 0.6638(6) 0.9236(3) 0.024(3) Uani 1 1 d . . .
N2 N 0.6015(7) 0.5174(6) 0.9184(3) 0.033(3) Uani 1 1 d . . .
N3 N 1.1381(7) 0.5843(6) 0.8807(3) 0.034(3) Uani 1 1 d . . .
N4 N 0.9888(6) 0.5360(6) 0.8852(3) 0.028(3) Uani 1 1 d . . .
N5 N 0.9639(7) 0.3960(6) 0.8884(3) 0.029(3) Uani 1 1 d . . .
N6 N 0.7456(6) 0.5318(6) 0.7377(3) 0.024(3) Uani 1 1 d . . .
N7 N 0.6215(6) 0.4662(5) 0.7686(3) 0.022(2) Uani 1 1 d . . .
N8 N 0.5205(6) 0.4062(6) 0.7168(3) 0.025(3) Uani 1 1 d . . .
O1 O 0.8257(9) 0.1337(10) 0.9247(5) 0.106(5) Uani 1 1 d . . .
C1 C 0.6041(9) 0.5541(9) 1.0236(4) 0.036(4) Uani 1 1 d . . .
C2 C 0.6827(9) 0.5392(8) 1.0097(4) 0.036(4) Uani 1 1 d . . .
C3 C 0.7277(8) 0.6020(8) 1.0111(4) 0.031(4) Uani 1 1 d . . .
C4 C 0.6785(9) 0.6575(8) 1.0241(4) 0.032(4) Uani 1 1 d . . .
C5 C 0.6021(8) 0.6289(9) 1.0320(4) 0.034(4) Uani 1 1 d . . .
C6 C 0.5391(12) 0.5018(12) 1.0288(5) 0.100(9) Uani 1 1 d . . .
H6A H 0.5571 0.4553 1.0208 0.150 Uiso 1 1 calc R . .
H6B H 0.4949 0.5155 1.0124 0.150 Uiso 1 1 calc R . .
H6C H 0.5233 0.5006 1.0565 0.150 Uiso 1 1 calc R . .
C7 C 0.7149(13) 0.4657(10) 0.9990(5) 0.083(7) Uani 1 1 d . . .
H7A H 0.6729 0.4313 1.0002 0.125 Uiso 1 1 calc R . .
H7B H 0.7557 0.4528 1.0177 0.125 Uiso 1 1 calc R . .
H7C H 0.7364 0.4668 0.9723 0.125 Uiso 1 1 calc R . .
C8 C 0.8145(8) 0.6101(11) 1.0026(4) 0.059(6) Uani 1 1 d . . .
H8A H 0.8357 0.5651 0.9939 0.089 Uiso 1 1 calc R . .
H8B H 0.8413 0.6253 1.0265 0.089 Uiso 1 1 calc R . .
H8C H 0.8220 0.6450 0.9818 0.089 Uiso 1 1 calc R . .
C9 C 0.7022(11) 0.7345(8) 1.0308(5) 0.057(5) Uani 1 1 d . . .
H9A H 0.6573 0.7611 1.0400 0.085 Uiso 1 1 calc R . .
H9B H 0.7210 0.7545 1.0060 0.085 Uiso 1 1 calc R . .
H9C H 0.7435 0.7366 1.0506 0.085 Uiso 1 1 calc R . .
C10 C 0.5354(10) 0.6664(12) 1.0527(5) 0.086(8) Uani 1 1 d . . .
H10A H 0.4903 0.6353 1.0539 0.130 Uiso 1 1 calc R . .
H10B H 0.5219 0.7088 1.0380 0.130 Uiso 1 1 calc R . .
H10C H 0.5512 0.6790 1.0795 0.130 Uiso 1 1 calc R . .
C11 C 0.4838(8) 0.6507(8) 0.8982(4) 0.029(4) Uani 1 1 d . . .
C12 C 0.5451(8) 0.6944(8) 0.8833(4) 0.030(3) Uani 1 1 d . . .
C13 C 0.5606(8) 0.7484(8) 0.9116(4) 0.028(4) Uani 1 1 d . . .
C14 C 0.5075(7) 0.7392(8) 0.9440(4) 0.027(3) Uani 1 1 d . . .
C15 C 0.4595(8) 0.6769(8) 0.9363(4) 0.031(4) Uani 1 1 d . . .
C16 C 0.4432(8) 0.5898(8) 0.8762(4) 0.039(4) Uani 1 1 d . . .
H16A H 0.4031 0.5696 0.8932 0.058 Uiso 1 1 calc R . .
H16B H 0.4815 0.5538 0.8697 0.058 Uiso 1 1 calc R . .
H16C H 0.4195 0.6074 0.8520 0.058 Uiso 1 1 calc R . .
C17 C 0.5857(8) 0.6824(8) 0.8428(4) 0.030(4) Uani 1 1 d . . .
H17A H 0.6257 0.7181 0.8389 0.046 Uiso 1 1 calc R . .
H17B H 0.5473 0.6856 0.8217 0.046 Uiso 1 1 calc R . .
H17C H 0.6097 0.6360 0.8425 0.046 Uiso 1 1 calc R . .
C18 C 0.6169(9) 0.8103(6) 0.9077(4) 0.031(3) Uani 1 1 d . . .
H18A H 0.6148 0.8388 0.9317 0.047 Uiso 1 1 calc R . .
H18B H 0.6020 0.8389 0.8850 0.047 Uiso 1 1 calc R . .
H18C H 0.6697 0.7926 0.9040 0.047 Uiso 1 1 calc R . .
C19 C 0.4997(9) 0.7914(8) 0.9771(4) 0.043(4) Uani 1 1 d . . .
H19A H 0.4612 0.7746 0.9961 0.065 Uiso 1 1 calc R . .
H19B H 0.4829 0.8365 0.9664 0.065 Uiso 1 1 calc R . .
H19C H 0.5498 0.7970 0.9903 0.065 Uiso 1 1 calc R . .
C20 C 0.3918(8) 0.6489(10) 0.9620(5) 0.064(6) Uani 1 1 d . . .
H20A H 0.3890 0.6758 0.9865 0.095 Uiso 1 1 calc R . .
H20B H 0.4008 0.5995 0.9681 0.095 Uiso 1 1 calc R . .
H20C H 0.3430 0.6537 0.9475 0.095 Uiso 1 1 calc R . .
C21 C 0.8011(8) 0.6860(7) 0.9133(4) 0.025(3) Uani 1 1 d . . .
C22 C 0.8217(8) 0.7650(7) 0.9126(4) 0.025(3) Uani 1 1 d . . .
H22A H 0.7796 0.7907 0.9262 0.030 Uiso 1 1 calc R . .
H22B H 0.8695 0.7718 0.9283 0.030 Uiso 1 1 calc R . .
C23 C 0.8343(8) 0.7994(7) 0.8719(4) 0.027(3) Uani 1 1 d . . .
C24 C 0.8645(10) 0.8669(9) 0.8686(5) 0.059(5) Uani 1 1 d . . .
H24 H 0.8793 0.8920 0.8915 0.070 Uiso 1 1 calc R . .
C25 C 0.8729(14) 0.8977(11) 0.8307(6) 0.090(8) Uani 1 1 d . . .
H25 H 0.8932 0.9437 0.8287 0.108 Uiso 1 1 calc R . .
C26 C 0.8520(12) 0.8617(11) 0.7963(5) 0.070(6) Uani 1 1 d . . .
H26 H 0.8591 0.8832 0.7713 0.084 Uiso 1 1 calc R . .
C27 C 0.8216(9) 0.7963(9) 0.7984(5) 0.046(4) Uani 1 1 d . . .
H27 H 0.8082 0.7714 0.7752 0.055 Uiso 1 1 calc R . .
C28 C 0.8100(7) 0.7653(8) 0.8372(4) 0.027(3) Uani 1 1 d U . .
H28 H 0.7855 0.7210 0.8391 0.032 Uiso 1 1 calc R . .
C29 C 1.2154(8) 0.6066(8) 0.8775(4) 0.029(4) Uani 1 1 d . . .
H29 H 1.2553 0.5734 0.8820 0.035 Uiso 1 1 calc R . .
C30 C 1.2365(9) 0.6747(9) 0.8681(4) 0.038(4) Uani 1 1 d . . .
H30 H 1.2896 0.6873 0.8670 0.045 Uiso 1 1 calc R . .
C31 C 1.1798(7) 0.7242(8) 0.8604(4) 0.024(3) Uani 1 1 d . . .
H31 H 1.1931 0.7702 0.8524 0.029 Uiso 1 1 calc R . .
C32 C 1.1015(8) 0.7039(7) 0.8647(4) 0.030(3) Uani 1 1 d . . .
H32 H 1.0611 0.7363 0.8596 0.035 Uiso 1 1 calc R . .
C33 C 1.0833(7) 0.6341(8) 0.8769(3) 0.023(3) Uani 1 1 d . . .
C34 C 1.0013(8) 0.6095(8) 0.8842(4) 0.030(4) Uani 1 1 d . . .
C35 C 0.9413(7) 0.6579(7) 0.8921(4) 0.025(3) Uani 1 1 d . . .
H35 H 0.9525 0.7064 0.8910 0.030 Uiso 1 1 calc R . .
C36 C 0.8634(6) 0.6358(7) 0.9017(3) 0.020(3) Uani 1 1 d U . .
C37 C 0.8522(8) 0.5605(8) 0.9001(4) 0.030(4) Uani 1 1 d . . .
H37 H 0.8019 0.5419 0.9043 0.036 Uiso 1 1 calc R . .
C38 C 0.9122(7) 0.5158(7) 0.8926(4) 0.026(3) Uani 1 1 d . . .
C39 C 0.8979(8) 0.4373(7) 0.8905(4) 0.025(3) Uani 1 1 d . . .
C40 C 0.8228(9) 0.4069(9) 0.8890(5) 0.040(4) Uani 1 1 d . . .
H40 H 0.7781 0.4357 0.8908 0.048 Uiso 1 1 calc R . .
C41 C 0.8150(8) 0.3338(9) 0.8849(5) 0.042(4) Uani 1 1 d . . .
H41 H 0.7652 0.3132 0.8822 0.050 Uiso 1 1 calc R . .
C42 C 0.8823(8) 0.2916(7) 0.8849(4) 0.035(3) Uani 1 1 d . . .
H42 H 0.8786 0.2422 0.8838 0.042 Uiso 1 1 calc R . .
C43 C 0.9564(9) 0.3257(9) 0.8867(4) 0.042(4) Uani 1 1 d . . .
H43 H 1.0019 0.2978 0.8868 0.050 Uiso 1 1 calc R . .
C44 C 1.1962(8) 0.4561(8) 0.8168(4) 0.031(3) Uani 1 1 d . . .
C45 C 1.1947(8) 0.3840(8) 0.8275(4) 0.033(4) Uani 1 1 d . . .
C46 C 1.1166(10) 0.3583(8) 0.8213(4) 0.042(4) Uani 1 1 d . . .
C47 C 1.0713(8) 0.4170(9) 0.8065(4) 0.038(4) Uani 1 1 d . . .
C48 C 1.1227(9) 0.4783(8) 0.8043(4) 0.039(4) Uani 1 1 d . . .
C49 C 1.2728(9) 0.4988(9) 0.8095(5) 0.051(5) Uani 1 1 d . . .
H49A H 1.3169 0.4736 0.8209 0.077 Uiso 1 1 calc R . .
H49B H 1.2684 0.5449 0.8219 0.077 Uiso 1 1 calc R . .
H49C H 1.2809 0.5046 0.7811 0.077 Uiso 1 1 calc R . .
C50 C 1.2647(9) 0.3378(8) 0.8379(5) 0.044(4) Uani 1 1 d . . .
H50A H 1.2468 0.2904 0.8440 0.066 Uiso 1 1 calc R . .
H50B H 1.2915 0.3573 0.8608 0.066 Uiso 1 1 calc R . .
H50C H 1.3004 0.3361 0.8155 0.066 Uiso 1 1 calc R . .
C51 C 1.0943(10) 0.2791(9) 0.8214(5) 0.065(6) Uani 1 1 d . . .
H51A H 1.1361 0.2520 0.8335 0.098 Uiso 1 1 calc R . .
H51B H 1.0864 0.2632 0.7942 0.098 Uiso 1 1 calc R . .
H51C H 1.0464 0.2726 0.8364 0.098 Uiso 1 1 calc R . .
C52 C 0.9848(9) 0.4136(12) 0.7923(5) 0.074(7) Uani 1 1 d . . .
H52A H 0.9680 0.4601 0.7837 0.111 Uiso 1 1 calc R . .
H52B H 0.9518 0.3978 0.8140 0.111 Uiso 1 1 calc R . .
H52C H 0.9804 0.3807 0.7703 0.111 Uiso 1 1 calc R . .
C53 C 1.0990(10) 0.5498(9) 0.7874(4) 0.053(5) Uani 1 1 d . . .
H53A H 1.1331 0.5863 0.7987 0.064 Uiso 1 1 calc R . .
H53B H 1.0452 0.5603 0.7956 0.064 Uiso 1 1 calc R . .
C54 C 1.1038(12) 0.5540(10) 0.7411(5) 0.074(6) Uani 1 1 d . . .
H54A H 1.0883 0.6007 0.7324 0.111 Uiso 1 1 calc R . .
H54B H 1.0690 0.5190 0.7296 0.111 Uiso 1 1 calc R . .
H54C H 1.1571 0.5447 0.7326 0.111 Uiso 1 1 calc R . .
C55 C 1.1620(7) 0.3672(8) 0.9449(4) 0.032(3) Uani 1 1 d . . .
C56 C 1.2090(7) 0.4305(8) 0.9445(4) 0.029(3) Uani 1 1 d . . .
C57 C 1.1634(9) 0.4874(8) 0.9586(5) 0.041(4) Uani 1 1 d . . .
C58 C 1.0884(7) 0.4625(9) 0.9675(4) 0.030(3) Uani 1 1 d . . .
C59 C 1.0876(8) 0.3872(9) 0.9602(4) 0.035(4) Uani 1 1 d . . .
C60 C 1.1899(10) 0.2926(9) 0.9384(5) 0.060(5) Uani 1 1 d . . .
H60A H 1.2427 0.2934 0.9277 0.091 Uiso 1 1 calc R . .
H60B H 1.1554 0.2690 0.9197 0.091 Uiso 1 1 calc R . .
H60C H 1.1896 0.2674 0.9635 0.091 Uiso 1 1 calc R . .
C61 C 1.2959(8) 0.4369(9) 0.9345(4) 0.043(4) Uani 1 1 d . . .
H61A H 1.3152 0.3917 0.9250 0.064 Uiso 1 1 calc R . .
H61B H 1.3247 0.4507 0.9581 0.064 Uiso 1 1 calc R . .
H61C H 1.3030 0.4722 0.9139 0.064 Uiso 1 1 calc R . .
C62 C 1.1930(9) 0.5599(9) 0.9699(4) 0.042(4) Uani 1 1 d . . .
H62A H 1.1506 0.5943 0.9666 0.051 Uiso 1 1 calc R . .
H62B H 1.2356 0.5734 0.9519 0.051 Uiso 1 1 calc R . .
C63 C 1.2232(11) 0.5627(10) 1.0137(5) 0.068(6) Uani 1 1 d . . .
H63A H 1.2403 0.6103 1.0199 0.103 Uiso 1 1 calc R . .
H63B H 1.2669 0.5303 1.0168 0.103 Uiso 1 1 calc R . .
H63C H 1.1813 0.5491 1.0316 0.103 Uiso 1 1 calc R . .
C64 C 1.0213(8) 0.5041(10) 0.9866(5) 0.054(5) Uani 1 1 d . . .
H64A H 0.9757 0.4739 0.9892 0.081 Uiso 1 1 calc R . .
H64B H 1.0084 0.5444 0.9700 0.081 Uiso 1 1 calc R . .
H64C H 1.0373 0.5206 1.0127 0.081 Uiso 1 1 calc R . .
C65 C 1.0228(10) 0.3362(9) 0.9739(5) 0.059(5) Uani 1 1 d . . .
H65A H 0.9778 0.3630 0.9829 0.089 Uiso 1 1 calc R . .
H65B H 1.0422 0.3072 0.9955 0.089 Uiso 1 1 calc R . .
H65C H 1.0076 0.3061 0.9518 0.089 Uiso 1 1 calc R . .
C66 C 0.5738(8) 0.4685(8) 0.8970(4) 0.027(3) Uani 1 1 d . . .
C67 C 0.5124(8) 0.4144(8) 0.9138(4) 0.033(4) Uani 1 1 d . . .
H67A H 0.5017 0.4267 0.9416 0.039 Uiso 1 1 calc R . .
H67B H 0.4634 0.4202 0.8990 0.039 Uiso 1 1 calc R . .
C68 C 0.5351(8) 0.3388(8) 0.9122(4) 0.029(4) Uani 1 1 d . . .
C69 C 0.4911(9) 0.2866(9) 0.8947(4) 0.041(4) Uani 1 1 d . . .
H69 H 0.4433 0.2986 0.8826 0.050 Uiso 1 1 calc R . .
C70 C 0.5160(13) 0.2150(10) 0.8943(6) 0.069(6) Uani 1 1 d . . .
H70 H 0.4845 0.1805 0.8822 0.083 Uiso 1 1 calc R . .
C71 C 0.5879(14) 0.1951(11) 0.9121(6) 0.078(7) Uani 1 1 d . . .
H71 H 0.6054 0.1480 0.9118 0.094 Uiso 1 1 calc R . .
C72 C 0.6310(12) 0.2477(10) 0.9297(6) 0.074(6) Uani 1 1 d . . .
H72 H 0.6787 0.2360 0.9419 0.088 Uiso 1 1 calc R . .
C73 C 0.6064(10) 0.3177(8) 0.9301(5) 0.047(4) Uani 1 1 d . . .
H73 H 0.6379 0.3518 0.9425 0.057 Uiso 1 1 calc R . .
C74 C 0.8103(8) 0.5660(8) 0.7203(4) 0.033(4) Uani 1 1 d . . .
H74 H 0.8157 0.5642 0.6925 0.040 Uiso 1 1 calc R . .
C75 C 0.8654(9) 0.6017(7) 0.7417(4) 0.036(4) Uani 1 1 d . . .
H75 H 0.9070 0.6244 0.7287 0.044 Uiso 1 1 calc R . .
C76 C 0.8595(8) 0.6042(8) 0.7836(4) 0.037(4) Uani 1 1 d . . .
H76 H 0.8983 0.6270 0.7986 0.044 Uiso 1 1 calc R . .
C77 C 0.7959(8) 0.5727(7) 0.8023(4) 0.029(3) Uani 1 1 d . . .
H77 H 0.7901 0.5757 0.8301 0.035 Uiso 1 1 calc R . .
C78 C 0.7392(8) 0.5354(8) 0.7789(4) 0.032(4) Uani 1 1 d . . .
C79 C 0.6707(7) 0.4993(7) 0.7963(4) 0.020(3) Uani 1 1 d . . .
C80 C 0.6563(7) 0.4985(7) 0.8372(4) 0.024(3) Uani 1 1 d . . .
H80 H 0.6900 0.5236 0.8542 0.029 Uiso 1 1 calc R . .
C81 C 0.5930(8) 0.4614(7) 0.8536(4) 0.027(3) Uani 1 1 d . . .
C82 C 0.5458(8) 0.4256(7) 0.8260(4) 0.024(3) Uani 1 1 d . . .
H82 H 0.5053 0.3966 0.8356 0.029 Uiso 1 1 calc R . .
C83 C 0.5563(7) 0.4311(7) 0.7854(4) 0.023(3) Uani 1 1 d . . .
C84 C 0.4983(8) 0.4011(8) 0.7564(4) 0.031(4) Uani 1 1 d . . .
C85 C 0.4270(8) 0.3738(9) 0.7677(4) 0.045(4) Uani 1 1 d . . .
H85 H 0.4138 0.3712 0.7948 0.054 Uiso 1 1 calc R . .
C86 C 0.3753(9) 0.3505(8) 0.7396(4) 0.044(4) Uani 1 1 d . . .
H86 H 0.3266 0.3320 0.7475 0.052 Uiso 1 1 calc R . .
C87 C 0.3945(8) 0.3541(7) 0.6993(4) 0.033(3) Uani 1 1 d . . .
H87 H 0.3589 0.3395 0.6796 0.039 Uiso 1 1 calc R . .
C88 C 0.4680(8) 0.3800(8) 0.6892(4) 0.034(4) Uani 1 1 d . . .
H88 H 0.4828 0.3796 0.6623 0.041 Uiso 1 1 calc R . .
C89 C 0.6694(8) 0.3243(7) 0.6861(4) 0.026(3) Uani 1 1 d . . .
C90 C 0.7313(9) 0.3473(8) 0.7122(4) 0.037(4) Uani 1 1 d . . .
C91 C 0.7829(8) 0.3905(8) 0.6889(4) 0.034(4) Uani 1 1 d . . .
C92 C 0.7498(7) 0.3975(7) 0.6504(4) 0.027(3) Uani 1 1 d . . .
C93 C 0.6779(8) 0.3542(8) 0.6498(4) 0.032(4) Uani 1 1 d . . .
C94 C 0.6089(9) 0.2678(8) 0.6968(4) 0.043(4) Uani 1 1 d . . .
H94A H 0.6147 0.2549 0.7246 0.065 Uiso 1 1 calc R . .
H94B H 0.6170 0.2265 0.6803 0.065 Uiso 1 1 calc R . .
H94C H 0.5566 0.2863 0.6924 0.065 Uiso 1 1 calc R . .
C95 C 0.7452(11) 0.3217(9) 0.7548(5) 0.055(5) Uani 1 1 d . . .
H95A H 0.6945 0.3128 0.7675 0.066 Uiso 1 1 calc R . .
H95B H 0.7716 0.3591 0.7698 0.066 Uiso 1 1 calc R . .
C96 C 0.7956(13) 0.2532(12) 0.7569(6) 0.097(8) Uani 1 1 d . . .
H96A H 0.8021 0.2392 0.7844 0.145 Uiso 1 1 calc R . .
H96B H 0.8466 0.2621 0.7451 0.145 Uiso 1 1 calc R . .
H96C H 0.7695 0.2157 0.7424 0.145 Uiso 1 1 calc R . .
C97 C 0.8644(8) 0.4120(9) 0.7019(5) 0.057(5) Uani 1 1 d . . .
H97A H 0.8882 0.4411 0.6815 0.085 Uiso 1 1 calc R . .
H97B H 0.8961 0.3701 0.7061 0.085 Uiso 1 1 calc R . .
H97C H 0.8612 0.4386 0.7266 0.085 Uiso 1 1 calc R . .
C98 C 0.7890(9) 0.4325(9) 0.6141(5) 0.053(5) Uani 1 1 d . . .
H98A H 0.7539 0.4304 0.5914 0.079 Uiso 1 1 calc R . .
H98B H 0.8372 0.4078 0.6078 0.079 Uiso 1 1 calc R . .
H98C H 0.8007 0.4815 0.6201 0.079 Uiso 1 1 calc R . .
C99 C 0.6292(9) 0.3419(8) 0.6127(4) 0.045(4) Uani 1 1 d . . .
H99A H 0.6491 0.3708 0.5912 0.067 Uiso 1 1 calc R . .
H99B H 0.5751 0.3544 0.6180 0.067 Uiso 1 1 calc R . .
H99C H 0.6322 0.2925 0.6052 0.067 Uiso 1 1 calc R . .
C100 C 0.6011(11) 0.6132(8) 0.6908(5) 0.054(5) Uani 1 1 d . . .
C101 C 0.5287(9) 0.5732(8) 0.6861(4) 0.039(4) Uani 1 1 d . . .
C102 C 0.5300(9) 0.5395(9) 0.6476(4) 0.042(4) Uani 1 1 d . . .
C103 C 0.6024(10) 0.5564(7) 0.6303(4) 0.037(4) Uani 1 1 d . . .
C104 C 0.6442(10) 0.6018(7) 0.6557(4) 0.038(4) Uani 1 1 d . . .
C105 C 0.6212(12) 0.6597(8) 0.7256(4) 0.061(6) Uani 1 1 d . . .
H10D H 0.5798 0.6570 0.7452 0.092 Uiso 1 1 calc R . .
H10E H 0.6268 0.7081 0.7166 0.092 Uiso 1 1 calc R . .
H10F H 0.6701 0.6439 0.7373 0.092 Uiso 1 1 calc R . .
C106 C 0.4614(10) 0.5744(10) 0.7155(6) 0.064(6) Uani 1 1 d . . .
H10G H 0.4823 0.5749 0.7427 0.077 Uiso 1 1 calc R . .
H10H H 0.4299 0.5316 0.7124 0.077 Uiso 1 1 calc R . .
C107 C 0.4087(11) 0.6404(10) 0.7091(5) 0.078(6) Uani 1 1 d . . .
H10I H 0.3660 0.6398 0.7281 0.116 Uiso 1 1 calc R . .
H10J H 0.3877 0.6397 0.6823 0.116 Uiso 1 1 calc R . .
H10K H 0.4396 0.6829 0.7128 0.116 Uiso 1 1 calc R . .
C108 C 0.4604(10) 0.5068(9) 0.6258(5) 0.058(5) Uani 1 1 d . . .
H10L H 0.4175 0.5001 0.6444 0.087 Uiso 1 1 calc R . .
H10M H 0.4756 0.4615 0.6148 0.087 Uiso 1 1 calc R . .
H10N H 0.4438 0.5380 0.6046 0.087 Uiso 1 1 calc R . .
C109 C 0.6211(10) 0.5427(9) 0.5860(4) 0.057(5) Uani 1 1 d . . .
H10O H 0.6739 0.5586 0.5802 0.085 Uiso 1 1 calc R . .
H10P H 0.5842 0.5684 0.5695 0.085 Uiso 1 1 calc R . .
H10Q H 0.6170 0.4926 0.5805 0.085 Uiso 1 1 calc R . .
C110 C 0.7197(9) 0.6399(9) 0.6433(5) 0.052(5) Uani 1 1 d . . .
H11A H 0.7387 0.6682 0.6653 0.078 Uiso 1 1 calc R . .
H11B H 0.7091 0.6702 0.6207 0.078 Uiso 1 1 calc R . .
H11C H 0.7591 0.6053 0.6361 0.078 Uiso 1 1 calc R . .
C111 C 0.8817(18) 0.1842(14) 0.9801(7) 0.132(11) Uani 1 1 d . . .
H11D H 0.9350 0.1800 0.9705 0.198 Uiso 1 1 calc R . .
H11E H 0.8815 0.1823 1.0090 0.198 Uiso 1 1 calc R . .
H11F H 0.8598 0.2289 0.9714 0.198 Uiso 1 1 calc R . .
C112 C 0.8334(17) 0.1248(17) 0.9640(8) 0.131(11) Uani 1 1 d . . .
H11G H 0.8590 0.0796 0.9695 0.157 Uiso 1 1 calc R . .
H11H H 0.7817 0.1246 0.9767 0.157 Uiso 1 1 calc R . .
C113 C 0.7822(18) 0.0722(15) 0.9057(8) 0.131(11) Uani 1 1 d . . .
H11I H 0.7310 0.0652 0.9183 0.157 Uiso 1 1 calc R . .
H11J H 0.8125 0.0284 0.9079 0.157 Uiso 1 1 calc R . .
C114 C 0.7724(15) 0.0954(16) 0.8596(8) 0.143(13) Uani 1 1 d . . .
H11K H 0.7371 0.1354 0.8579 0.214 Uiso 1 1 calc R . .
H11L H 0.7512 0.0562 0.8445 0.214 Uiso 1 1 calc R . .
H11M H 0.8231 0.1085 0.8489 0.214 Uiso 1 1 calc R . .

loop_
_atom_site_aniso_label
_atom_site_aniso_U_11
_atom_site_aniso_U_22
_atom_site_aniso_U_33
_atom_site_aniso_U_23
_atom_site_aniso_U_13
_atom_site_aniso_U_12
Th1 0.0148(2) 0.0318(3) 0.0225(2) -0.0025(2) 0.0001(2) 0.0009(2)
Sm1 0.0201(4) 0.0333(5) 0.0290(4) -0.0011(4) 0.0023(3) 0.0030(3)
Sm2 0.0234(4) 0.0306(4) 0.0237(4) -0.0025(3) 0.0003(3) 0.0009(3)
N1 0.017(6) 0.039(8) 0.017(6) -0.007(5) -0.005(5) 0.008(6)
N2 0.036(8) 0.032(7) 0.032(7) -0.002(6) 0.006(6) 0.000(6)
N3 0.034(8) 0.045(8) 0.024(6) -0.004(6) -0.005(6) 0.003(6)
N4 0.011(5) 0.039(8) 0.035(7) -0.012(6) -0.004(5) -0.001(5)
N5 0.034(7) 0.028(8) 0.025(7) 0.010(6) 0.007(6) 0.006(6)
N6 0.032(7) 0.013(6) 0.028(6) 0.000(5) 0.005(5) 0.000(5)
N7 0.013(5) 0.029(6) 0.023(5) -0.005(5) -0.005(5) -0.006(6)
N8 0.020(6) 0.034(7) 0.022(6) -0.010(5) 0.004(5) -0.011(5)
O1 0.101(12) 0.134(16) 0.082(11) 0.005(12) 0.010(10) -0.040(12)
C1 0.029(9) 0.059(11) 0.021(7) 0.025(7) -0.006(6) -0.012(9)
C2 0.059(11) 0.020(9) 0.029(8) -0.002(7) -0.024(8) -0.003(8)
C3 0.027(8) 0.039(10) 0.026(8) 0.014(7) -0.002(6) 0.007(7)
C4 0.038(9) 0.045(10) 0.013(7) -0.001(7) -0.019(6) 0.010(8)
C5 0.021(8) 0.062(11) 0.020(7) -0.011(7) -0.006(6) -0.002(9)
C6 0.107(18) 0.14(2) 0.047(12) 0.041(13) -0.014(11) -0.104(16)
C7 0.15(2) 0.058(14) 0.043(11) 0.006(11) -0.050(12) 0.011(14)
C8 0.021(8) 0.133(19) 0.024(8) 0.013(10) -0.020(7) 0.011(10)
C9 0.104(16) 0.027(10) 0.039(10) -0.005(8) -0.017(10) -0.016(10)
C10 0.047(11) 0.18(2) 0.028(9) 0.007(13) 0.018(9) 0.066(13)
C11 0.017(7) 0.039(10) 0.030(8) -0.012(7) -0.002(6) 0.012(7)
C12 0.024(8) 0.039(9) 0.026(8) 0.007(8) 0.000(7) 0.002(7)
C13 0.021(8) 0.039(10) 0.026(8) -0.004(7) -0.006(6) 0.010(7)
C14 0.013(7) 0.039(9) 0.028(8) -0.002(7) -0.004(6) 0.007(6)
C15 0.029(8) 0.029(9) 0.035(9) 0.007(7) 0.003(7) 0.009(7)
C16 0.027(8) 0.041(10) 0.049(10) -0.008(8) -0.022(7) 0.003(7)
C17 0.028(8) 0.034(9) 0.029(8) 0.002(7) -0.009(7) 0.005(7)
C18 0.035(8) 0.015(7) 0.044(8) 0.003(6) -0.002(8) 0.012(7)
C19 0.037(10) 0.050(11) 0.043(10) -0.015(9) -0.020(8) 0.027(8)
C20 0.015(8) 0.115(17) 0.060(11) 0.017(10) 0.011(8) -0.007(10)
C21 0.018(8) 0.030(9) 0.026(8) -0.004(7) -0.010(6) 0.001(7)
C22 0.024(8) 0.029(9) 0.023(8) -0.016(6) 0.000(6) -0.001(7)
C23 0.019(8) 0.020(8) 0.043(9) -0.013(7) -0.021(6) 0.007(6)
C24 0.078(14) 0.048(11) 0.050(10) 0.006(9) -0.021(10) -0.037(11)
C25 0.13(2) 0.068(15) 0.069(14) 0.049(12) -0.009(15) -0.044(15)
C26 0.091(15) 0.075(15) 0.044(11) 0.036(11) 0.016(11) 0.020(13)
C27 0.032(9) 0.047(12) 0.057(11) 0.022(9) -0.008(8) 0.008(8)
C28 0.017(6) 0.025(7) 0.038(7) -0.015(6) 0.002(5) 0.011(5)
C29 0.027(8) 0.045(11) 0.016(7) 0.012(7) -0.002(6) 0.008(7)
C30 0.019(8) 0.055(12) 0.040(10) -0.016(8) 0.014(7) -0.007(8)
C31 0.011(7) 0.040(9) 0.022(7) -0.015(7) 0.013(6) -0.010(7)
C32 0.035(9) 0.030(9) 0.024(7) 0.004(6) -0.011(7) 0.008(7)
C33 0.019(7) 0.034(9) 0.016(7) -0.001(6) -0.005(5) -0.004(7)
C34 0.027(8) 0.050(11) 0.014(7) -0.009(7) 0.009(6) -0.016(8)
C35 0.026(8) 0.026(8) 0.024(8) -0.007(6) 0.011(6) -0.002(6)
C36 0.002(6) 0.039(8) 0.021(6) 0.002(6) 0.000(5) -0.006(6)
C37 0.020(7) 0.045(10) 0.024(7) 0.000(7) -0.014(6) -0.019(7)
C38 0.015(7) 0.032(9) 0.029(8) 0.012(6) 0.005(6) 0.012(6)
C39 0.018(7) 0.027(8) 0.030(8) 0.005(6) 0.003(6) 0.006(6)
C40 0.028(9) 0.042(11) 0.050(10) -0.002(9) -0.004(8) 0.006(8)
C41 0.016(8) 0.045(11) 0.064(12) 0.018(10) -0.002(8) 0.010(7)
C42 0.028(8) 0.029(8) 0.048(9) 0.002(7) 0.002(8) -0.013(7)
C43 0.036(10) 0.056(12) 0.034(9) 0.004(9) -0.001(8) 0.025(9)
C44 0.027(8) 0.028(9) 0.037(9) 0.008(7) 0.009(6) 0.001(7)
C45 0.039(9) 0.021(9) 0.038(9) -0.007(7) 0.016(7) 0.005(8)
C46 0.040(9) 0.056(11) 0.030(8) -0.005(7) -0.004(8) -0.019(9)
C47 0.026(8) 0.065(12) 0.023(8) -0.016(8) -0.010(7) 0.017(8)
C48 0.046(10) 0.049(10) 0.023(7) 0.002(8) 0.005(8) -0.003(9)
C49 0.043(10) 0.056(11) 0.054(11) 0.014(9) 0.021(9) 0.012(9)
C50 0.049(11) 0.029(9) 0.054(11) 0.014(8) 0.006(8) 0.014(8)
C51 0.060(13) 0.057(12) 0.079(13) -0.027(10) 0.044(10) -0.013(10)
C52 0.037(10) 0.13(2) 0.053(12) -0.021(12) -0.021(9) 0.006(11)
C53 0.058(12) 0.065(12) 0.037(9) 0.001(9) 0.004(8) 0.020(10)
C54 0.107(17) 0.068(14) 0.046(11) 0.005(10) -0.004(11) 0.022(14)
C55 0.025(7) 0.045(10) 0.025(7) 0.014(8) 0.003(6) 0.019(7)
C56 0.012(7) 0.036(9) 0.038(9) 0.000(8) 0.001(7) 0.008(6)
C57 0.042(10) 0.029(10) 0.052(11) 0.002(8) 0.007(8) -0.001(8)
C58 0.017(7) 0.046(10) 0.026(7) -0.002(7) 0.001(6) 0.008(7)
C59 0.035(9) 0.053(11) 0.017(7) 0.003(7) -0.005(6) -0.004(8)
C60 0.063(12) 0.053(12) 0.064(13) -0.006(10) -0.004(10) 0.016(10)
C61 0.021(8) 0.063(12) 0.045(10) -0.003(8) -0.001(7) -0.009(8)
C62 0.038(9) 0.064(13) 0.025(8) -0.011(8) -0.006(7) -0.009(9)
C63 0.070(14) 0.086(16) 0.049(12) -0.025(11) 0.011(10) -0.013(12)
C64 0.016(8) 0.103(16) 0.042(10) 0.009(10) -0.011(7) 0.001(9)
C65 0.058(12) 0.063(13) 0.056(12) 0.002(10) 0.014(9) -0.025(10)
C66 0.026(8) 0.032(9) 0.021(7) -0.008(7) -0.004(6) 0.007(7)
C67 0.028(9) 0.041(10) 0.029(9) -0.004(7) 0.005(7) -0.004(7)
C68 0.028(8) 0.035(10) 0.024(8) -0.011(7) -0.005(6) -0.013(7)
C69 0.033(9) 0.046(11) 0.045(10) 0.017(9) -0.001(8) -0.014(8)
C70 0.093(17) 0.032(12) 0.082(15) 0.012(11) 0.009(13) -0.014(11)
C71 0.105(19) 0.044(13) 0.086(16) -0.011(11) -0.009(14) 0.013(13)
C72 0.061(14) 0.053(13) 0.107(16) 0.005(12) -0.003(12) -0.012(11)
C73 0.045(11) 0.026(9) 0.071(11) -0.019(8) 0.002(9) 0.005(8)
C74 0.032(9) 0.040(10) 0.028(8) -0.002(7) 0.005(7) -0.019(8)
C75 0.031(9) 0.033(9) 0.044(9) -0.026(7) 0.003(7) -0.002(7)
C76 0.020(8) 0.052(11) 0.038(8) -0.020(7) 0.003(7) -0.020(7)
C77 0.036(8) 0.033(9) 0.018(7) -0.011(7) -0.014(7) -0.015(7)
C78 0.032(8) 0.046(10) 0.017(7) -0.008(7) 0.004(6) -0.001(8)
C79 0.008(6) 0.026(8) 0.025(8) -0.001(6) 0.004(5) 0.007(6)
C80 0.015(7) 0.031(8) 0.025(8) -0.016(6) -0.004(6) -0.013(6)
C81 0.035(8) 0.024(8) 0.021(7) -0.001(6) 0.000(6) 0.008(7)
C82 0.022(8) 0.015(8) 0.035(9) -0.009(7) 0.003(6) 0.001(6)
C83 0.009(7) 0.036(9) 0.025(8) 0.000(6) 0.002(6) 0.008(6)
C84 0.019(8) 0.046(10) 0.028(8) -0.006(7) 0.006(6) 0.003(7)
C85 0.029(9) 0.074(12) 0.033(8) -0.020(9) 0.002(7) -0.014(9)
C86 0.028(9) 0.073(12) 0.030(8) -0.003(8) 0.004(7) -0.020(9)
C87 0.020(8) 0.033(9) 0.045(9) -0.014(7) -0.008(7) 0.008(7)
C88 0.040(9) 0.029(9) 0.033(9) -0.003(8) 0.007(7) 0.013(8)
C89 0.040(9) 0.012(7) 0.026(8) -0.006(6) 0.002(7) 0.011(7)
C90 0.043(10) 0.036(10) 0.032(9) -0.011(7) -0.013(8) 0.029(8)
C91 0.026(8) 0.044(11) 0.031(9) -0.014(8) -0.003(7) 0.002(7)
C92 0.016(7) 0.042(10) 0.022(8) -0.005(7) 0.006(6) 0.000(7)
C93 0.025(8) 0.040(10) 0.030(8) -0.014(7) 0.008(6) -0.011(7)
C94 0.041(9) 0.047(10) 0.042(9) 0.001(8) 0.023(8) -0.008(9)
C95 0.061(12) 0.053(12) 0.051(11) 0.016(9) -0.001(9) 0.023(10)
C96 0.12(2) 0.10(2) 0.063(14) 0.012(13) -0.024(14) 0.039(17)
C97 0.011(8) 0.074(13) 0.085(13) -0.023(10) -0.008(9) 0.005(8)
C98 0.048(11) 0.053(12) 0.057(11) 0.005(9) 0.027(9) -0.013(9)
C99 0.037(9) 0.048(10) 0.049(9) -0.015(8) -0.004(8) 0.003(8)
C100 0.076(13) 0.028(9) 0.059(11) -0.016(8) -0.012(10) -0.010(10)
C101 0.047(10) 0.033(10) 0.036(9) 0.008(7) 0.006(8) 0.020(8)
C102 0.050(10) 0.041(11) 0.036(9) 0.005(9) -0.015(8) 0.011(9)
C103 0.053(11) 0.021(8) 0.037(8) -0.004(7) -0.001(8) -0.005(8)
C104 0.055(11) 0.027(9) 0.032(8) -0.003(7) 0.001(8) 0.010(8)
C105 0.104(16) 0.044(10) 0.036(9) 0.000(8) -0.029(11) 0.031(11)
C106 0.038(11) 0.060(13) 0.096(15) 0.020(11) 0.021(10) 0.023(9)
C107 0.074(14) 0.086(16) 0.073(14) -0.003(11) 0.013(11) 0.043(12)
C108 0.056(12) 0.042(11) 0.076(14) -0.002(9) -0.038(10) -0.004(9)
C109 0.063(12) 0.069(12) 0.039(9) 0.005(9) -0.001(9) 0.010(12)
C110 0.045(11) 0.045(12) 0.066(12) 0.020(9) 0.007(9) -0.024(9)
C111 0.16(3) 0.15(3) 0.095(19) 0.054(17) -0.017(19) -0.06(2)
C112 0.13(2) 0.16(3) 0.10(2) 0.03(2) -0.056(19) 0.01(2)
C113 0.15(3) 0.13(3) 0.11(2) -0.023(19) -0.01(2) -0.03(2)
C114 0.10(2) 0.24(4) 0.09(2) -0.03(2) 0.009(16) -0.05(2)

loop_
_atom_type_symbol
_atom_type_description
_atom_type_scat_dispersion_real
_atom_type_scat_dispersion_imag
_atom_type_scat_source
C C 0.0033 0.0016 'International Tables Vol C Tables 4.2.6.8 and 6.1.1.4'
H H 0.0000 0.0000 'International Tables Vol C Tables 4.2.6.8 and 6.1.1.4'
N N 0.0061 0.0033 'International Tables Vol C Tables 4.2.6.8 and 6.1.1.4'
Sm Sm -0.1638 3.4418 'International Tables Vol C Tables 4.2.6.8 and 6.1.1.4'
Th Th -7.2400 8.8979 'International Tables Vol C Tables 4.2.6.8 and 6.1.1.4'
O O 0.0106 0.0060 'International Tables Vol C Tables 4.2.6.8 and 6.1.1.4'

loop_
_geom_angle_atom_site_label_1
_geom_angle_atom_site_label_2
_geom_angle_atom_site_label_3
_geom_angle
_geom_angle_site_symmetry_1
_geom_angle_site_symmetry_3
_geom_angle_publ_flag
N1 Th1 N2 104.2(4) . . ?
N1 Th1 C13 82.2(4) . . ?
N2 Th1 C13 120.7(4) . . ?
N1 Th1 C4 86.2(4) . . ?
N2 Th1 C4 129.9(4) . . ?
C13 Th1 C4 109.2(4) . . ?
N1 Th1 C5 115.6(4) . . ?
N2 Th1 C5 117.1(4) . . ?
C13 Th1 C5 111.7(4) . . ?
C4 Th1 C5 29.4(4) . . ?
N1 Th1 C12 86.8(4) . . ?
N2 Th1 C12 91.6(4) . . ?
C13 Th1 C12 29.1(4) . . ?
C4 Th1 C12 138.3(4) . . ?
C5 Th1 C12 134.9(4) . . ?
N1 Th1 C2 96.6(4) . . ?
N2 Th1 C2 82.3(4) . . ?
C13 Th1 C2 156.7(4) . . ?
C4 Th1 C2 47.6(4) . . ?
C5 Th1 C2 47.9(4) . . ?
C12 Th1 C2 173.6(4) . . ?
N1 Th1 C3 75.4(4) . . ?
N2 Th1 C3 106.0(4) . . ?
C13 Th1 C3 131.8(4) . . ?
C4 Th1 C3 28.8(4) . . ?
C5 Th1 C3 47.9(4) . . ?
C12 Th1 C3 157.3(4) . . ?
C2 Th1 C3 28.7(4) . . ?
N1 Th1 C1 123.1(4) . . ?
N2 Th1 C1 88.2(4) . . ?
C13 Th1 C1 137.5(4) . . ?
C4 Th1 C1 48.3(4) . . ?
C5 Th1 C1 29.3(4) . . ?
C12 Th1 C1 149.2(4) . . ?
C2 Th1 C1 29.3(4) . . ?
C3 Th1 C1 48.0(4) . . ?
N1 Th1 C11 114.9(4) . . ?
N2 Th1 C11 78.7(4) . . ?
C13 Th1 C11 47.8(4) . . ?
C4 Th1 C11 141.0(4) . . ?
C5 Th1 C11 119.9(4) . . ?
C12 Th1 C11 28.8(4) . . ?
C2 Th1 C11 146.3(4) . . ?
C3 Th1 C11 167.8(4) . . ?
C1 Th1 C11 122.1(4) . . ?
N1 Th1 C14 107.3(4) . . ?
N2 Th1 C14 125.0(4) . . ?
C13 Th1 C14 28.9(4) . . ?
C4 Th1 C14 96.4(4) . . ?
C5 Th1 C14 87.7(4) . . ?
C12 Th1 C14 47.4(4) . . ?
C2 Th1 C14 135.5(4) . . ?
C3 Th1 C14 124.9(4) . . ?
C1 Th1 C14 109.6(4) . . ?
C11 Th1 C14 47.3(4) . . ?
N1 Th1 C15 130.0(4) . . ?
N2 Th1 C15 97.7(4) . . ?
C13 Th1 C15 48.2(4) . . ?
C4 Th1 C15 112.6(4) . . ?
C5 Th1 C15 92.1(4) . . ?
C12 Th1 C15 47.8(4) . . ?
C2 Th1 C15 130.9(4) . . ?
C3 Th1 C15 139.4(4) . . ?
C1 Th1 C15 101.7(4) . . ?
C11 Th1 C15 28.7(4) . . ?
C14 Th1 C15 29.2(4) . . ?
N4 Sm1 N5 64.6(4) . . ?
N4 Sm1 N3 65.2(4) . . ?
N5 Sm1 N3 129.8(4) . . ?
N4 Sm1 C56 128.5(4) . . ?
N5 Sm1 C56 121.2(4) . . ?
N3 Sm1 C56 91.4(4) . . ?
N4 Sm1 C57 99.0(4) . . ?
N5 Sm1 C57 114.8(4) . . ?
N3 Sm1 C57 74.4(4) . . ?
C56 Sm1 C57 29.6(4) . . ?
N4 Sm1 C58 84.7(4) . . ?
N5 Sm1 C58 85.6(4) . . ?
N3 Sm1 C58 91.1(4) . . ?
C56 Sm1 C58 48.7(4) . . ?
C57 Sm1 C58 29.3(4) . . ?
N4 Sm1 C47 91.0(4) . . ?
N5 Sm1 C47 76.9(4) . . ?
N3 Sm1 C47 102.9(4) . . ?
C56 Sm1 C47 140.1(4) . . ?
C57 Sm1 C47 167.1(4) . . ?
C58 Sm1 C47 162.1(5) . . ?
N4 Sm1 C55 131.9(4) . . ?
N5 Sm1 C55 94.0(4) . . ?
N3 Sm1 C55 120.9(4) . . ?
C56 Sm1 C55 30.2(4) . . ?
C57 Sm1 C55 49.5(4) . . ?
C58 Sm1 C55 49.5(4) . . ?
C47 Sm1 C55 127.3(5) . . ?
N4 Sm1 C48 89.8(4) . . ?
N5 Sm1 C48 103.6(4) . . ?
N3 Sm1 C48 74.9(4) . . ?
C56 Sm1 C48 129.5(4) . . ?
C57 Sm1 C48 140.7(5) . . ?
C58 Sm1 C48 166.1(5) . . ?
C47 Sm1 C48 30.3(4) . . ?
C55 Sm1 C48 138.2(4) . . ?
N4 Sm1 C59 103.2(4) . . ?
N5 Sm1 C59 73.1(4) . . ?
N3 Sm1 C59 120.3(4) . . ?
C56 Sm1 C59 48.5(4) . . ?
C57 Sm1 C59 48.6(4) . . ?
C58 Sm1 C59 30.0(4) . . ?
C47 Sm1 C59 136.7(5) . . ?
C55 Sm1 C59 29.4(4) . . ?
C48 Sm1 C59 163.1(5) . . ?
N4 Sm1 C46 118.7(4) . . ?
N5 Sm1 C46 81.4(4) . . ?
N3 Sm1 C46 122.8(4) . . ?
C56 Sm1 C46 112.6(4) . . ?
C57 Sm1 C46 142.2(5) . . ?
C58 Sm1 C46 143.9(5) . . ?
C47 Sm1 C46 29.8(4) . . ?
C55 Sm1 C46 97.9(4) . . ?
C48 Sm1 C46 49.3(4) . . ?
C59 Sm1 C46 114.0(5) . . ?
N4 Sm1 C44 115.6(4) . . ?
N5 Sm1 C44 124.4(4) . . ?
N3 Sm1 C44 77.5(4) . . ?
C56 Sm1 C44 101.5(4) . . ?
C57 Sm1 C44 119.5(4) . . ?
C58 Sm1 C44 148.3(4) . . ?
C47 Sm1 C44 48.0(4) . . ?
C55 Sm1 C44 112.0(4) . . ?
C48 Sm1 C44 28.6(4) . . ?
C59 Sm1 C44 141.2(4) . . ?
C46 Sm1 C44 48.0(4) . . ?
N7 Sm2 N8 65.7(3) . . ?
N7 Sm2 N6 64.6(3) . . ?
N8 Sm2 N6 130.3(3) . . ?
N7 Sm2 C92 130.2(4) . . ?
N8 Sm2 C92 118.2(4) . . ?
N6 Sm2 C92 95.0(4) . . ?
N7 Sm2 C93 125.1(4) . . ?
N8 Sm2 C93 87.6(4) . . ?
N6 Sm2 C93 122.6(4) . . ?
C92 Sm2 C93 31.2(4) . . ?
N7 Sm2 C101 91.7(4) . . ?
N8 Sm2 C101 77.4(4) . . ?
N6 Sm2 C101 102.8(4) . . ?
C92 Sm2 C101 138.1(4) . . ?
C93 Sm2 C101 129.7(5) . . ?
N7 Sm2 C89 96.9(4) . . ?
N8 Sm2 C89 72.5(4) . . ?
N6 Sm2 C89 114.7(4) . . ?
C92 Sm2 C89 48.8(4) . . ?
C93 Sm2 C89 28.3(4) . . ?
C101 Sm2 C89 141.7(5) . . ?
N7 Sm2 C90 82.7(4) . . ?
N8 Sm2 C90 90.1(4) . . ?
N6 Sm2 C90 85.0(4) . . ?
C92 Sm2 C90 49.1(4) . . ?
C93 Sm2 C90 48.7(4) . . ?
C101 Sm2 C90 167.5(5) . . ?
C89 Sm2 C90 29.8(4) . . ?
N7 Sm2 C91 101.7(4) . . ?
N8 Sm2 C91 118.5(4) . . ?
N6 Sm2 C91 73.4(4) . . ?
C92 Sm2 C91 29.6(4) . . ?
C93 Sm2 C91 49.4(4) . . ?
C101 Sm2 C91 162.4(5) . . ?
C89 Sm2 C91 48.5(4) . . ?
C90 Sm2 C91 29.5(4) . . ?
N7 Sm2 C100 92.7(4) . . ?
N8 Sm2 C100 105.1(5) . . ?
N6 Sm2 C100 76.1(4) . . ?
C92 Sm2 C100 127.8(5) . . ?
C93 Sm2 C100 141.7(5) . . ?
C101 Sm2 C100 30.1(5) . . ?
C89 Sm2 C100 167.9(4) . . ?
C90 Sm2 C100 160.7(5) . . ?
C91 Sm2 C100 136.2(5) . . ?
N7 Sm2 C103 138.1(4) . . ?
N8 Sm2 C103 106.4(4) . . ?
N6 Sm2 C103 109.2(4) . . ?
C92 Sm2 C103 90.8(4) . . ?
C93 Sm2 C103 94.0(4) . . ?
C101 Sm2 C103 47.6(4) . . ?
C89 Sm2 C103 120.8(4) . . ?
C90 Sm2 C103 139.2(4) . . ?
C91 Sm2 C103 116.6(4) . . ?
C100 Sm2 C103 47.8(4) . . ?
N7 Sm2 C104 119.5(4) . . ?
N8 Sm2 C104 123.5(4) . . ?
N6 Sm2 C104 81.3(4) . . ?
C92 Sm2 C104 99.6(4) . . ?
C93 Sm2 C104 115.3(4) . . ?
C101 Sm2 C104 47.7(5) . . ?
C89 Sm2 C104 143.5(4) . . ?
C90 Sm2 C104 144.5(5) . . ?
C91 Sm2 C104 115.0(5) . . ?
C100 Sm2 C104 28.6(4) . . ?
C103 Sm2 C104 28.6(4) . . ?
C21 N1 Th1 174.2(9) . . ?
C66 N2 Th1 161.3(10) . . ?
C33 N3 C29 116.4(12) . . ?
C33 N3 Sm1 120.6(9) . . ?
C29 N3 Sm1 122.6(9) . . ?
C38 N4 C34 114.8(11) . . ?
C38 N4 Sm1 123.5(9) . . ?
C34 N4 Sm1 120.8(8) . . ?
C43 N5 C39 119.3(13) . . ?
C43 N5 Sm1 120.3(10) . . ?
C39 N5 Sm1 120.3(9) . . ?
C78 N6 C74 116.9(11) . . ?
C78 N6 Sm2 121.2(8) . . ?
C74 N6 Sm2 121.9(8) . . ?
C79 N7 C83 114.8(10) . . ?
C79 N7 Sm2 123.5(8) . . ?
C83 N7 Sm2 121.7(8) . . ?
C88 N8 C84 116.3(11) . . ?
C88 N8 Sm2 121.8(9) . . ?
C84 N8 Sm2 121.7(8) . . ?
C112 O1 C113 111(2) . . ?
C5 C1 C2 106.0(13) . . ?
C5 C1 C6 127.5(16) . . ?
C2 C1 C6 126.5(17) . . ?
C5 C1 Th1 74.0(7) . . ?
C2 C1 Th1 74.4(8) . . ?
C6 C1 Th1 117.9(9) . . ?
C3 C2 C1 109.2(14) . . ?
C3 C2 C7 124.9(16) . . ?
C1 C2 C7 125.6(16) . . ?
C3 C2 Th1 76.3(8) . . ?
C1 C2 Th1 76.3(8) . . ?
C7 C2 Th1 118.5(9) . . ?
C4 C3 C2 108.1(13) . . ?
C4 C3 C8 124.3(15) . . ?
C2 C3 C8 127.5(15) . . ?
C4 C3 Th1 74.4(7) . . ?
C2 C3 Th1 75.0(8) . . ?
C8 C3 Th1 119.1(9) . . ?
C3 C4 C5 108.4(14) . . ?
C3 C4 C9 126.6(15) . . ?
C5 C4 C9 125.0(14) . . ?
C3 C4 Th1 76.8(8) . . ?
C5 C4 Th1 75.4(7) . . ?
C9 C4 Th1 116.3(9) . . ?
C4 C5 C1 108.2(13) . . ?
C4 C5 C10 126.3(16) . . ?
C1 C5 C10 124.6(15) . . ?
C4 C5 Th1 75.2(7) . . ?
C1 C5 Th1 76.7(7) . . ?
C10 C5 Th1 123.0(10) . . ?
C12 C11 C15 108.9(13) . . ?
C12 C11 C16 126.9(13) . . ?
C15 C11 C16 124.0(13) . . ?
C12 C11 Th1 73.9(8) . . ?
C15 C11 Th1 76.7(8) . . ?
C16 C11 Th1 120.4(9) . . ?
C11 C12 C13 108.6(12) . . ?
C11 C12 C17 123.6(13) . . ?
C13 C12 C17 127.7(13) . . ?
C11 C12 Th1 77.2(8) . . ?
C13 C12 Th1 75.1(8) . . ?
C17 C12 Th1 114.2(8) . . ?
C12 C13 C14 107.8(13) . . ?
C12 C13 C18 127.8(12) . . ?
C14 C13 C18 124.1(12) . . ?
C12 C13 Th1 75.8(8) . . ?
C14 C13 Th1 77.8(8) . . ?
C18 C13 Th1 117.5(8) . . ?
C13 C14 C15 108.6(12) . . ?
C13 C14 C19 123.0(13) . . ?
C15 C14 C19 128.1(13) . . ?
C13 C14 Th1 73.3(8) . . ?
C15 C14 Th1 76.3(8) . . ?
C19 C14 Th1 121.7(9) . . ?
C11 C15 C14 106.0(12) . . ?
C11 C15 C20 126.9(14) . . ?
C14 C15 C20 126.9(13) . . ?
C11 C15 Th1 74.5(7) . . ?
C14 C15 Th1 74.5(7) . . ?
C20 C15 Th1 120.2(9) . . ?
N1 C21 C36 121.0(12) . . ?
N1 C21 C22 121.9(12) . . ?
C36 C21 C22 117.2(11) . . ?
C23 C22 C21 117.3(11) . . ?
C24 C23 C28 118.1(14) . . ?
C24 C23 C22 121.1(12) . . ?
C28 C23 C22 120.6(13) . . ?
C23 C24 C25 119.6(16) . . ?
C26 C25 C24 121.6(17) . . ?
C27 C26 C25 120.3(16) . . ?
C26 C27 C28 118.5(17) . . ?
C23 C28 C27 121.7(14) . . ?
C30 C29 N3 123.4(13) . . ?
C29 C30 C31 120.0(14) . . ?
C30 C31 C32 117.8(14) . . ?
C31 C32 C33 119.7(13) . . ?
N3 C33 C32 122.1(12) . . ?
N3 C33 C34 115.0(13) . . ?
C32 C33 C34 122.8(13) . . ?
C35 C34 N4 122.1(12) . . ?
C35 C34 C33 120.9(13) . . ?
N4 C34 C33 116.9(12) . . ?
C34 C35 C36 122.2(13) . . ?
C35 C36 C37 113.8(11) . . ?
C35 C36 C21 122.8(12) . . ?
C37 C36 C21 123.4(11) . . ?
C38 C37 C36 121.7(12) . . ?
C37 C38 N4 125.2(13) . . ?
C37 C38 C39 120.1(12) . . ?
N4 C38 C39 114.6(11) . . ?
N5 C39 C40 120.9(12) . . ?
N5 C39 C38 115.5(12) . . ?
C40 C39 C38 123.5(12) . . ?
C41 C40 C39 119.7(14) . . ?
C40 C41 C42 119.1(15) . . ?
C41 C42 C43 118.2(13) . . ?
N5 C43 C42 122.5(14) . . ?
C48 C44 C45 110.7(13) . . ?
C48 C44 C49 123.6(13) . . ?
C45 C44 C49 123.9(13) . . ?
C48 C44 Sm1 74.3(8) . . ?
C45 C44 Sm1 76.4(7) . . ?
C49 C44 Sm1 128.7(10) . . ?
C44 C45 C46 107.9(13) . . ?
C44 C45 C50 126.9(13) . . ?
C46 C45 C50 124.7(14) . . ?
C44 C45 Sm1 74.8(8) . . ?
C46 C45 Sm1 74.2(8) . . ?
C50 C45 Sm1 123.6(10) . . ?
C45 C46 C47 106.7(14) . . ?
C45 C46 C51 123.8(15) . . ?
C47 C46 C51 128.0(15) . . ?
C45 C46 Sm1 76.5(8) . . ?
C47 C46 Sm1 73.6(8) . . ?
C51 C46 Sm1 126.2(9) . . ?
C46 C47 C48 107.9(12) . . ?
C46 C47 C52 125.7(16) . . ?
C48 C47 C52 126.2(15) . . ?
C46 C47 Sm1 76.5(8) . . ?
C48 C47 Sm1 75.3(8) . . ?
C52 C47 Sm1 118.0(10) . . ?
C44 C48 C47 106.7(13) . . ?
C44 C48 C53 128.5(15) . . ?
C47 C48 C53 124.5(14) . . ?
C44 C48 Sm1 77.1(8) . . ?
C47 C48 Sm1 74.5(8) . . ?
C53 C48 Sm1 118.6(9) . . ?
C48 C53 C54 113.7(13) . . ?
C59 C55 C56 106.2(13) . . ?
C59 C55 C60 125.8(15) . . ?
C56 C55 C60 127.0(13) . . ?
C59 C55 Sm1 76.4(8) . . ?
C56 C55 Sm1 73.7(8) . . ?
C60 C55 Sm1 124.4(10) . . ?
C57 C56 C55 109.0(12) . . ?
C57 C56 C61 123.4(14) . . ?
C55 C56 C61 127.4(13) . . ?
C57 C56 Sm1 75.5(9) . . ?
C55 C56 Sm1 76.1(8) . . ?
C61 C56 Sm1 119.0(10) . . ?
C58 C57 C56 108.7(14) . . ?
C58 C57 C62 123.9(15) . . ?
C56 C57 C62 126.4(14) . . ?
C58 C57 Sm1 75.7(9) . . ?
C56 C57 Sm1 74.9(9) . . ?
C62 C57 Sm1 124.6(10) . . ?
C57 C58 C59 107.8(13) . . ?
C57 C58 C64 127.0(15) . . ?
C59 C58 C64 124.9(13) . . ?
C57 C58 Sm1 75.0(9) . . ?
C59 C58 Sm1 76.7(7) . . ?
C64 C58 Sm1 120.1(9) . . ?
C55 C59 C58 108.4(13) . . ?
C55 C59 C65 125.7(15) . . ?
C58 C59 C65 125.1(14) . . ?
C55 C59 Sm1 74.2(8) . . ?
C58 C59 Sm1 73.3(8) . . ?
C65 C59 Sm1 126.8(9) . . ?
C57 C62 C63 112.2(14) . . ?
N2 C66 C81 122.4(13) . . ?
N2 C66 C67 121.5(12) . . ?
C81 C66 C67 115.9(12) . . ?
C68 C67 C66 116.2(12) . . ?
C69 C68 C73 116.7(15) . . ?
C69 C68 C67 124.5(14) . . ?
C73 C68 C67 118.8(13) . . ?
C68 C69 C70 121.7(16) . . ?
C69 C70 C71 120.7(18) . . ?
C72 C71 C70 116.9(19) . . ?
C71 C72 C73 122(2) . . ?
C72 C73 C68 121.6(16) . . ?
C75 C74 N6 123.4(13) . . ?
C74 C75 C76 119.5(14) . . ?
C77 C76 C75 119.6(13) . . ?
C76 C77 C78 119.2(13) . . ?
N6 C78 C77 121.2(12) . . ?
N6 C78 C79 115.8(12) . . ?
C77 C78 C79 123.0(12) . . ?
C80 C79 N7 122.8(11) . . ?
C80 C79 C78 122.3(11) . . ?
N7 C79 C78 114.8(11) . . ?
C79 C80 C81 121.9(11) . . ?
C82 C81 C80 115.2(11) . . ?
C82 C81 C66 124.0(12) . . ?
C80 C81 C66 120.4(12) . . ?
C83 C82 C81 122.8(13) . . ?
C82 C83 N7 122.1(12) . . ?
C82 C83 C84 121.8(12) . . ?
N7 C83 C84 116.0(11) . . ?
C85 C84 N8 122.1(13) . . ?
C85 C84 C83 123.2(12) . . ?
N8 C84 C83 114.6(12) . . ?
C86 C85 C84 120.2(14) . . ?
C85 C86 C87 120.2(14) . . ?
C88 C87 C86 117.8(13) . . ?
N8 C88 C87 123.2(13) . . ?
C93 C89 C90 110.1(13) . . ?
C93 C89 C94 125.2(13) . . ?
C90 C89 C94 124.4(13) . . ?
C93 C89 Sm2 73.5(8) . . ?
C90 C89 Sm2 75.2(8) . . ?
C94 C89 Sm2 123.4(9) . . ?
C91 C90 C89 107.0(12) . . ?
C91 C90 C95 126.5(14) . . ?
C89 C90 C95 125.9(16) . . ?
C91 C90 Sm2 75.8(8) . . ?
C89 C90 Sm2 75.0(7) . . ?
C95 C90 Sm2 121.6(10) . . ?
C92 C91 C90 107.9(12) . . ?
C92 C91 C97 127.1(14) . . ?
C90 C91 C97 124.1(14) . . ?
C92 C91 Sm2 72.2(8) . . ?
C90 C91 Sm2 74.7(8) . . ?
C97 C91 Sm2 127.4(10) . . ?
C91 C92 C93 106.9(12) . . ?
C91 C92 C98 126.2(13) . . ?
C93 C92 C98 126.1(12) . . ?
C91 C92 Sm2 78.3(8) . . ?
C93 C92 Sm2 74.5(7) . . ?
C98 C92 Sm2 121.3(10) . . ?
C89 C93 C92 108.0(12) . . ?
C89 C93 C99 128.2(13) . . ?
C92 C93 C99 123.5(12) . . ?
C89 C93 Sm2 78.3(8) . . ?
C92 C93 Sm2 74.3(7) . . ?
C99 C93 Sm2 118.2(9) . . ?
C90 C95 C96 113.1(14) . . ?
C104 C100 C101 105.8(13) . . ?
C104 C100 C105 128.5(17) . . ?
C101 C100 C105 125.6(17) . . ?
C104 C100 Sm2 76.8(9) . . ?
C101 C100 Sm2 73.9(8) . . ?
C105 C100 Sm2 117.1(10) . . ?
C102 C101 C100 108.3(14) . . ?
C102 C101 C106 127.2(16) . . ?
C100 C101 C106 124.3(15) . . ?
C102 C101 Sm2 77.7(8) . . ?
C100 C101 Sm2 76.0(9) . . ?
C106 C101 Sm2 117.6(10) . . ?
C103 C102 C101 106.5(14) . . ?
C103 C102 C108 125.5(14) . . ?
C101 C102 C108 126.6(15) . . ?
C103 C102 Sm2 75.2(9) . . ?
C101 C102 Sm2 72.7(8) . . ?
C108 C102 Sm2 127.8(11) . . ?
C102 C103 C104 109.5(13) . . ?
C102 C103 C109 122.9(14) . . ?
C104 C103 C109 125.7(15) . . ?
C102 C103 Sm2 76.3(8) . . ?
C104 C103 Sm2 75.9(8) . . ?
C109 C103 Sm2 127.0(10) . . ?
C103 C104 C100 109.8(15) . . ?
C103 C104 C110 123.2(14) . . ?
C100 C104 C110 126.5(14) . . ?
C103 C104 Sm2 75.6(8) . . ?
C100 C104 Sm2 74.6(9) . . ?
C110 C104 Sm2 123.0(10) . . ?
C101 C106 C107 111.1(14) . . ?
O1 C112 C111 109(3) . . ?
O1 C113 C114 104(2) . . ?

loop_
_geom_bond_atom_site_label_1
_geom_bond_atom_site_label_2
_geom_bond_distance
_geom_bond_site_symmetry_2
_geom_bond_publ_flag
Th1 N1 2.235(11) . ?
Th1 N2 2.244(11) . ?
Th1 C13 2.799(14) . ?
Th1 C4 2.804(12) . ?
Th1 C5 2.807(12) . ?
Th1 C12 2.808(13) . ?
Th1 C2 2.818(14) . ?
Th1 C3 2.835(13) . ?
Th1 C1 2.843(12) . ?
Th1 C11 2.850(13) . ?
Th1 C14 2.856(13) . ?
Th1 C15 2.879(13) . ?
Sm1 N4 2.436(10) . ?
Sm1 N5 2.540(12) . ?
Sm1 N3 2.544(12) . ?
Sm1 C56 2.727(14) . ?
Sm1 C57 2.734(16) . ?
Sm1 C58 2.743(13) . ?
Sm1 C47 2.757(14) . ?
Sm1 C55 2.759(13) . ?
Sm1 C48 2.767(13) . ?
Sm1 C59 2.787(13) . ?
Sm1 C46 2.794(14) . ?
Sm1 C44 2.803(13) . ?
Sm2 N7 2.440(9) . ?
Sm2 N8 2.490(10) . ?
Sm2 N6 2.500(11) . ?
Sm2 C92 2.711(13) . ?
Sm2 C93 2.714(13) . ?
Sm2 C101 2.770(14) . ?
Sm2 C89 2.772(12) . ?
Sm2 C90 2.775(14) . ?
Sm2 C91 2.789(14) . ?
Sm2 C100 2.798(15) . ?
Sm2 C103 2.821(14) . ?
Sm2 C104 2.825(14) . ?
N1 C21 1.275(16) . ?
N2 C66 1.251(16) . ?
N3 C33 1.320(16) . ?
N3 C29 1.375(17) . ?
N4 C38 1.370(15) . ?
N4 C34 1.394(18) . ?
N5 C43 1.325(19) . ?
N5 C39 1.359(16) . ?
N6 C78 1.376(15) . ?
N6 C74 1.392(16) . ?
N7 C79 1.386(15) . ?
N7 C83 1.400(15) . ?
N8 C88 1.369(17) . ?
N8 C84 1.374(16) . ?
O1 C112 1.32(2) . ?
O1 C113 1.51(3) . ?
C1 C5 1.43(2) . ?
C1 C2 1.43(2) . ?
C1 C6 1.48(2) . ?
C2 C3 1.40(2) . ?
C2 C7 1.52(2) . ?
C3 C4 1.400(19) . ?
C3 C8 1.502(19) . ?
C4 C5 1.423(19) . ?
C4 C9 1.51(2) . ?
C5 C10 1.497(19) . ?
C11 C12 1.410(19) . ?
C11 C15 1.421(18) . ?
C11 C16 1.518(18) . ?
C12 C13 1.408(19) . ?
C12 C17 1.528(18) . ?
C13 C14 1.413(18) . ?
C13 C18 1.506(18) . ?
C14 C15 1.446(19) . ?
C14 C19 1.478(18) . ?
C15 C20 1.521(19) . ?
C21 C36 1.463(17) . ?
C21 C22 1.522(18) . ?
C22 C23 1.516(18) . ?
C23 C24 1.37(2) . ?
C23 C28 1.382(17) . ?
C24 C25 1.39(2) . ?
C25 C26 1.38(2) . ?
C26 C27 1.33(2) . ?
C27 C28 1.43(2) . ?
C29 C30 1.36(2) . ?
C30 C31 1.358(19) . ?
C31 C32 1.384(17) . ?
C32 C33 1.404(18) . ?
C33 C34 1.481(17) . ?
C34 C35 1.384(18) . ?
C35 C36 1.416(16) . ?
C36 C37 1.426(18) . ?
C37 C38 1.339(18) . ?
C38 C39 1.494(18) . ?
C39 C40 1.392(19) . ?
C40 C41 1.38(2) . ?
C41 C42 1.384(19) . ?
C42 C43 1.41(2) . ?
C44 C48 1.374(19) . ?
C44 C45 1.40(2) . ?
C44 C49 1.54(2) . ?
C45 C46 1.42(2) . ?
C45 C50 1.507(19) . ?
C46 C47 1.43(2) . ?
C46 C51 1.53(2) . ?
C47 C48 1.44(2) . ?
C47 C52 1.538(19) . ?
C48 C53 1.51(2) . ?
C53 C54 1.543(19) . ?
C55 C59 1.408(18) . ?
C55 C56 1.428(19) . ?
C55 C60 1.49(2) . ?
C56 C57 1.395(19) . ?
C56 C61 1.511(17) . ?
C57 C58 1.384(19) . ?
C57 C62 1.50(2) . ?
C58 C59 1.43(2) . ?
C58 C64 1.52(2) . ?
C59 C65 1.52(2) . ?
C62 C63 1.54(2) . ?
C66 C81 1.487(17) . ?
C66 C67 1.554(19) . ?
C67 C68 1.469(19) . ?
C68 C69 1.359(19) . ?
C68 C73 1.40(2) . ?
C69 C70 1.41(2) . ?
C70 C71 1.40(3) . ?
C71 C72 1.36(2) . ?
C72 C73 1.38(2) . ?
C74 C75 1.349(18) . ?
C75 C76 1.397(18) . ?
C76 C77 1.377(18) . ?
C77 C78 1.420(17) . ?
C78 C79 1.460(18) . ?
C79 C80 1.383(17) . ?
C80 C81 1.389(17) . ?
C81 C82 1.389(17) . ?
C82 C83 1.367(17) . ?
C83 C84 1.484(18) . ?
C84 C85 1.363(19) . ?
C85 C86 1.352(18) . ?
C86 C87 1.383(18) . ?
C87 C88 1.375(19) . ?
C89 C93 1.340(18) . ?
C89 C90 1.425(19) . ?
C89 C94 1.514(18) . ?
C90 C91 1.42(2) . ?
C90 C95 1.52(2) . ?
C91 C92 1.405(18) . ?
C91 C97 1.500(18) . ?
C92 C93 1.461(18) . ?
C92 C98 1.527(18) . ?
C93 C99 1.502(18) . ?
C95 C96 1.54(2) . ?
C100 C104 1.39(2) . ?
C100 C101 1.44(2) . ?
C100 C105 1.49(2) . ?
C101 C102 1.43(2) . ?
C101 C106 1.50(2) . ?
C102 C103 1.39(2) . ?
C102 C108 1.51(2) . ?
C103 C104 1.393(19) . ?
C103 C109 1.528(18) . ?
C104 C110 1.52(2) . ?
C106 C107 1.54(2) . ?
C111 C112 1.48(3) . ?
C113 C114 1.60(3) . ?

loop_
_geom_torsion_atom_site_label_1
_geom_torsion_atom_site_label_2
_geom_torsion_atom_site_label_3
_geom_torsion_atom_site_label_4
_geom_torsion
_geom_torsion_site_symmetry_1
_geom_torsion_site_symmetry_2
_geom_torsion_site_symmetry_3
_geom_torsion_site_symmetry_4
_geom_torsion_publ_flag
N2 Th1 N1 C21 -113(10) . . . . ?
C13 Th1 N1 C21 127(10) . . . . ?
C4 Th1 N1 C21 17(10) . . . . ?
C5 Th1 N1 C21 16(10) . . . . ?
C12 Th1 N1 C21 156(10) . . . . ?
C2 Th1 N1 C21 -30(10) . . . . ?
C3 Th1 N1 C21 -10(10) . . . . ?
C1 Th1 N1 C21 -16(10) . . . . ?
C11 Th1 N1 C21 163(10) . . . . ?
C14 Th1 N1 C21 112(10) . . . . ?
C15 Th1 N1 C21 133(10) . . . . ?
N1 Th1 N2 C66 -115(3) . . . . ?
C13 Th1 N2 C66 -26(3) . . . . ?
C4 Th1 N2 C66 148(3) . . . . ?
C5 Th1 N2 C66 116(3) . . . . ?
C12 Th1 N2 C66 -28(3) . . . . ?
C2 Th1 N2 C66 150(3) . . . . ?
C3 Th1 N2 C66 166(3) . . . . ?
C1 Th1 N2 C66 121(3) . . . . ?
C11 Th1 N2 C66 -2(3) . . . . ?
C14 Th1 N2 C66 8(3) . . . . ?
C15 Th1 N2 C66 19(3) . . . . ?
N4 Sm1 N3 C33 -5.6(9) . . . . ?
N5 Sm1 N3 C33 -4.1(11) . . . . ?
C56 Sm1 N3 C33 -138.1(9) . . . . ?
C57 Sm1 N3 C33 -113.6(10) . . . . ?
C58 Sm1 N3 C33 -89.3(9) . . . . ?
C47 Sm1 N3 C33 79.5(10) . . . . ?
C55 Sm1 N3 C33 -131.1(9) . . . . ?
C48 Sm1 N3 C33 91.2(10) . . . . ?
C59 Sm1 N3 C33 -96.8(10) . . . . ?
C46 Sm1 N3 C33 103.7(10) . . . . ?
C44 Sm1 N3 C33 120.5(10) . . . . ?
N4 Sm1 N3 C29 -178.5(10) . . . . ?
N5 Sm1 N3 C29 -177.0(8) . . . . ?
C56 Sm1 N3 C29 49.0(10) . . . . ?
C57 Sm1 N3 C29 73.5(10) . . . . ?
C58 Sm1 N3 C29 97.8(10) . . . . ?
C47 Sm1 N3 C29 -93.5(10) . . . . ?
C55 Sm1 N3 C29 56.0(10) . . . . ?
C48 Sm1 N3 C29 -81.7(10) . . . . ?
C59 Sm1 N3 C29 90.2(10) . . . . ?
C46 Sm1 N3 C29 -69.2(10) . . . . ?
C44 Sm1 N3 C29 -52.4(9) . . . . ?
N5 Sm1 N4 C38 10.1(9) . . . . ?
N3 Sm1 N4 C38 -171.2(11) . . . . ?
C56 Sm1 N4 C38 -100.6(10) . . . . ?
C57 Sm1 N4 C38 -103.2(10) . . . . ?
C58 Sm1 N4 C38 -77.5(10) . . . . ?
C47 Sm1 N4 C38 85.0(10) . . . . ?
C55 Sm1 N4 C38 -61.0(11) . . . . ?
C48 Sm1 N4 C38 115.3(10) . . . . ?
C59 Sm1 N4 C38 -53.7(10) . . . . ?
C46 Sm1 N4 C38 73.5(11) . . . . ?
C44 Sm1 N4 C38 127.8(10) . . . . ?
N5 Sm1 N4 C34 178.8(11) . . . . ?
N3 Sm1 N4 C34 -2.5(9) . . . . ?
C56 Sm1 N4 C34 68.1(11) . . . . ?
C57 Sm1 N4 C34 65.6(10) . . . . ?
C58 Sm1 N4 C34 91.2(10) . . . . ?
C47 Sm1 N4 C34 -106.2(10) . . . . ?
C55 Sm1 N4 C34 107.7(10) . . . . ?
C48 Sm1 N4 C34 -76.0(10) . . . . ?
C59 Sm1 N4 C34 115.0(10) . . . . ?
C46 Sm1 N4 C34 -117.8(9) . . . . ?
C44 Sm1 N4 C34 -63.5(10) . . . . ?
N4 Sm1 N5 C43 174.7(12) . . . . ?
N3 Sm1 N5 C43 173.1(10) . . . . ?
C56 Sm1 N5 C43 -64.1(12) . . . . ?
C57 Sm1 N5 C43 -96.9(12) . . . . ?
C58 Sm1 N5 C43 -99.0(11) . . . . ?
C47 Sm1 N5 C43 77.2(11) . . . . ?
C55 Sm1 N5 C43 -50.2(11) . . . . ?
C48 Sm1 N5 C43 91.6(11) . . . . ?
C59 Sm1 N5 C43 -71.2(11) . . . . ?
C46 Sm1 N5 C43 47.2(11) . . . . ?
C44 Sm1 N5 C43 69.9(12) . . . . ?
N4 Sm1 N5 C39 -3.4(9) . . . . ?
N3 Sm1 N5 C39 -4.9(12) . . . . ?
C56 Sm1 N5 C39 117.8(10) . . . . ?
C57 Sm1 N5 C39 85.0(10) . . . . ?
C58 Sm1 N5 C39 82.9(10) . . . . ?
C47 Sm1 N5 C39 -100.9(10) . . . . ?
C55 Sm1 N5 C39 131.7(10) . . . . ?
C48 Sm1 N5 C39 -86.5(10) . . . . ?
C59 Sm1 N5 C39 110.7(10) . . . . ?
C46 Sm1 N5 C39 -130.9(10) . . . . ?
C44 Sm1 N5 C39 -108.2(10) . . . . ?
N7 Sm2 N6 C78 -1.5(9) . . . . ?
N8 Sm2 N6 C78 0.1(12) . . . . ?
C92 Sm2 N6 C78 -133.9(10) . . . . ?
C93 Sm2 N6 C78 -118.4(10) . . . . ?
C101 Sm2 N6 C78 84.3(10) . . . . ?
C89 Sm2 N6 C78 -87.3(10) . . . . ?
C90 Sm2 N6 C78 -85.8(10) . . . . ?
C91 Sm2 N6 C78 -113.5(11) . . . . ?
C100 Sm2 N6 C78 98.4(11) . . . . ?
C103 Sm2 N6 C78 133.5(10) . . . . ?
C104 Sm2 N6 C78 127.1(11) . . . . ?
N7 Sm2 N6 C74 -179.9(11) . . . . ?
N8 Sm2 N6 C74 -178.3(9) . . . . ?
C92 Sm2 N6 C74 47.6(11) . . . . ?
C93 Sm2 N6 C74 63.2(11) . . . . ?
C101 Sm2 N6 C74 -94.2(10) . . . . ?
C89 Sm2 N6 C74 94.2(10) . . . . ?
C90 Sm2 N6 C74 95.8(11) . . . . ?
C91 Sm2 N6 C74 68.1(10) . . . . ?
C100 Sm2 N6 C74 -80.1(11) . . . . ?
C103 Sm2 N6 C74 -44.9(11) . . . . ?
C104 Sm2 N6 C74 -51.3(10) . . . . ?
N8 Sm2 N7 C79 -177.1(10) . . . . ?
N6 Sm2 N7 C79 1.5(9) . . . . ?
C92 Sm2 N7 C79 75.6(10) . . . . ?
C93 Sm2 N7 C79 114.9(9) . . . . ?
C101 Sm2 N7 C79 -101.8(10) . . . . ?
C89 Sm2 N7 C79 115.6(9) . . . . ?
C90 Sm2 N7 C79 89.4(10) . . . . ?
C91 Sm2 N7 C79 66.7(10) . . . . ?
C100 Sm2 N7 C79 -71.7(10) . . . . ?
C103 Sm2 N7 C79 -89.3(11) . . . . ?
C104 Sm2 N7 C79 -61.0(10) . . . . ?
N8 Sm2 N7 C83 1.9(9) . . . . ?
N6 Sm2 N7 C83 -179.5(10) . . . . ?
C92 Sm2 N7 C83 -105.4(9) . . . . ?
C93 Sm2 N7 C83 -66.1(10) . . . . ?
C101 Sm2 N7 C83 77.2(10) . . . . ?
C89 Sm2 N7 C83 -65.4(9) . . . . ?
C90 Sm2 N7 C83 -91.6(10) . . . . ?
C91 Sm2 N7 C83 -114.3(9) . . . . ?
C100 Sm2 N7 C83 107.3(10) . . . . ?
C103 Sm2 N7 C83 89.6(10) . . . . ?
C104 Sm2 N7 C83 118.0(9) . . . . ?
N7 Sm2 N8 C88 176.0(11) . . . . ?
N6 Sm2 N8 C88 174.4(9) . . . . ?
C92 Sm2 N8 C88 -59.9(11) . . . . ?
C93 Sm2 N8 C88 -53.4(11) . . . . ?
C101 Sm2 N8 C88 78.3(11) . . . . ?
C89 Sm2 N8 C88 -77.7(10) . . . . ?
C90 Sm2 N8 C88 -102.1(10) . . . . ?
C91 Sm2 N8 C88 -93.6(11) . . . . ?
C100 Sm2 N8 C88 89.9(11) . . . . ?
C103 Sm2 N8 C88 40.1(11) . . . . ?
C104 Sm2 N8 C88 65.6(11) . . . . ?
N7 Sm2 N8 C84 1.6(10) . . . . ?
N6 Sm2 N8 C84 0.0(12) . . . . ?
C92 Sm2 N8 C84 125.7(10) . . . . ?
C93 Sm2 N8 C84 132.2(11) . . . . ?
C101 Sm2 N8 C84 -96.1(11) . . . . ?
C89 Sm2 N8 C84 107.9(11) . . . . ?
C90 Sm2 N8 C84 83.5(11) . . . . ?
C91 Sm2 N8 C84 92.0(11) . . . . ?
C100 Sm2 N8 C84 -84.5(11) . . . . ?
C103 Sm2 N8 C84 -134.3(10) . . . . ?
C104 Sm2 N8 C84 -108.8(10) . . . . ?
N1 Th1 C1 C5 83.9(9) . . . . ?
N2 Th1 C1 C5 -170.4(8) . . . . ?
C13 Th1 C1 C5 -34.2(11) . . . . ?
C4 Th1 C1 C5 37.1(8) . . . . ?
C12 Th1 C1 C5 -80.2(11) . . . . ?
C2 Th1 C1 C5 112.2(12) . . . . ?
C3 Th1 C1 C5 76.1(9) . . . . ?
C11 Th1 C1 C5 -94.9(8) . . . . ?
C14 Th1 C1 C5 -43.6(9) . . . . ?
C15 Th1 C1 C5 -72.9(8) . . . . ?
N1 Th1 C1 C2 -28.3(11) . . . . ?
N2 Th1 C1 C2 77.4(9) . . . . ?
C13 Th1 C1 C2 -146.4(8) . . . . ?
C4 Th1 C1 C2 -75.1(9) . . . . ?
C5 Th1 C1 C2 -112.2(12) . . . . ?
C12 Th1 C1 C2 167.6(9) . . . . ?
C3 Th1 C1 C2 -36.1(8) . . . . ?
C11 Th1 C1 C2 152.9(8) . . . . ?
C14 Th1 C1 C2 -155.8(8) . . . . ?
C15 Th1 C1 C2 174.9(9) . . . . ?
N1 Th1 C1 C6 -151.7(14) . . . . ?
N2 Th1 C1 C6 -46.0(15) . . . . ?
C13 Th1 C1 C6 90.2(16) . . . . ?
C4 Th1 C1 C6 161.5(17) . . . . ?
C5 Th1 C1 C6 124.4(19) . . . . ?
C12 Th1 C1 C6 44.3(19) . . . . ?
C2 Th1 C1 C6 -123.4(19) . . . . ?
C3 Th1 C1 C6 -159.5(17) . . . . ?
C11 Th1 C1 C6 29.5(16) . . . . ?
C14 Th1 C1 C6 80.8(15) . . . . ?
C15 Th1 C1 C6 51.5(15) . . . . ?
C5 C1 C2 C3 2.1(15) . . . . ?
C6 C1 C2 C3 -176.7(13) . . . . ?
Th1 C1 C2 C3 69.9(10) . . . . ?
C5 C1 C2 C7 176.8(13) . . . . ?
C6 C1 C2 C7 -2(2) . . . . ?
Th1 C1 C2 C7 -115.4(13) . . . . ?
C5 C1 C2 Th1 -67.8(9) . . . . ?
C6 C1 C2 Th1 113.4(14) . . . . ?
N1 Th1 C2 C3 42.3(9) . . . . ?
N2 Th1 C2 C3 145.8(9) . . . . ?
C13 Th1 C2 C3 -43.2(16) . . . . ?
C4 Th1 C2 C3 -36.5(8) . . . . ?
C5 Th1 C2 C3 -76.5(9) . . . . ?
C12 Th1 C2 C3 164(4) . . . . ?
C1 Th1 C2 C3 -114.1(13) . . . . ?
C11 Th1 C2 C3 -158.2(8) . . . . ?
C14 Th1 C2 C3 -80.7(11) . . . . ?
C15 Th1 C2 C3 -120.7(9) . . . . ?
N1 Th1 C2 C1 156.4(9) . . . . ?
N2 Th1 C2 C1 -100.1(9) . . . . ?
C13 Th1 C2 C1 70.9(15) . . . . ?
C4 Th1 C2 C1 77.6(9) . . . . ?
C5 Th1 C2 C1 37.6(8) . . . . ?
C12 Th1 C2 C1 -82(4) . . . . ?
C3 Th1 C2 C1 114.1(13) . . . . ?
C11 Th1 C2 C1 -44.1(12) . . . . ?
C14 Th1 C2 C1 33.4(11) . . . . ?
C15 Th1 C2 C1 -6.6(11) . . . . ?
N1 Th1 C2 C7 -80.2(14) . . . . ?
N2 Th1 C2 C7 23.2(13) . . . . ?
C13 Th1 C2 C7 -165.7(12) . . . . ?
C4 Th1 C2 C7 -159.0(16) . . . . ?
C5 Th1 C2 C7 161.0(16) . . . . ?
C12 Th1 C2 C7 42(5) . . . . ?
C3 Th1 C2 C7 -122.5(18) . . . . ?
C1 Th1 C2 C7 123.4(17) . . . . ?
C11 Th1 C2 C7 79.2(16) . . . . ?
C14 Th1 C2 C7 156.8(12) . . . . ?
C15 Th1 C2 C7 116.8(13) . . . . ?
C1 C2 C3 C4 -2.3(16) . . . . ?
C7 C2 C3 C4 -177.0(13) . . . . ?
Th1 C2 C3 C4 67.7(10) . . . . ?
C1 C2 C3 C8 174.7(12) . . . . ?
C7 C2 C3 C8 0(2) . . . . ?
Th1 C2 C3 C8 -115.4(14) . . . . ?
C1 C2 C3 Th1 -69.9(9) . . . . ?
C7 C2 C3 Th1 115.4(13) . . . . ?
N1 Th1 C3 C4 109.5(9) . . . . ?
N2 Th1 C3 C4 -149.6(9) . . . . ?
C13 Th1 C3 C4 44.5(10) . . . . ?
C5 Th1 C3 C4 -37.4(9) . . . . ?
C12 Th1 C3 C4 70.3(14) . . . . ?
C2 Th1 C3 C4 -114.2(13) . . . . ?
C1 Th1 C3 C4 -77.2(10) . . . . ?
C11 Th1 C3 C4 -38(2) . . . . ?
C14 Th1 C3 C4 8.5(10) . . . . ?
C15 Th1 C3 C4 -26.3(12) . . . . ?
N1 Th1 C3 C2 -136.3(10) . . . . ?
N2 Th1 C3 C2 -35.5(10) . . . . ?
C13 Th1 C3 C2 158.7(8) . . . . ?
C4 Th1 C3 C2 114.2(13) . . . . ?
C5 Th1 C3 C2 76.7(10) . . . . ?
C12 Th1 C3 C2 -175.5(10) . . . . ?
C1 Th1 C3 C2 36.9(9) . . . . ?
C11 Th1 C3 C2 76(2) . . . . ?
C14 Th1 C3 C2 122.6(9) . . . . ?
C15 Th1 C3 C2 87.9(11) . . . . ?
N1 Th1 C3 C8 -11.4(12) . . . . ?
N2 Th1 C3 C8 89.4(13) . . . . ?
C13 Th1 C3 C8 -76.4(14) . . . . ?
C4 Th1 C3 C8 -120.9(17) . . . . ?
C5 Th1 C3 C8 -158.3(15) . . . . ?
C12 Th1 C3 C8 -50.6(18) . . . . ?
C2 Th1 C3 C8 124.9(17) . . . . ?
C1 Th1 C3 C8 161.9(15) . . . . ?
C11 Th1 C3 C8 -159.2(18) . . . . ?
C14 Th1 C3 C8 -112.5(12) . . . . ?
C15 Th1 C3 C8 -147.2(12) . . . . ?
C2 C3 C4 C5 1.5(15) . . . . ?
C8 C3 C4 C5 -175.7(12) . . . . ?
Th1 C3 C4 C5 69.5(9) . . . . ?
C2 C3 C4 C9 178.8(13) . . . . ?
C8 C3 C4 C9 2(2) . . . . ?
Th1 C3 C4 C9 -113.2(14) . . . . ?
C2 C3 C4 Th1 -68.0(10) . . . . ?
C8 C3 C4 Th1 114.9(13) . . . . ?
N1 Th1 C4 C3 -66.0(9) . . . . ?
N2 Th1 C4 C3 39.3(11) . . . . ?
C13 Th1 C4 C3 -146.4(8) . . . . ?
C5 Th1 C4 C3 113.3(13) . . . . ?
C12 Th1 C4 C3 -147.0(8) . . . . ?
C2 Th1 C4 C3 36.4(8) . . . . ?
C1 Th1 C4 C3 76.3(9) . . . . ?
C11 Th1 C4 C3 168.0(8) . . . . ?
C14 Th1 C4 C3 -173.0(9) . . . . ?
C15 Th1 C4 C3 161.8(8) . . . . ?
N1 Th1 C4 C5 -179.3(9) . . . . ?
N2 Th1 C4 C5 -74.0(10) . . . . ?
C13 Th1 C4 C5 100.3(9) . . . . ?
C12 Th1 C4 C5 99.8(10) . . . . ?
C2 Th1 C4 C5 -76.9(10) . . . . ?
C3 Th1 C4 C5 -113.3(13) . . . . ?
C1 Th1 C4 C5 -37.0(9) . . . . ?
C11 Th1 C4 C5 54.7(12) . . . . ?
C14 Th1 C4 C5 73.7(9) . . . . ?
C15 Th1 C4 C5 48.5(10) . . . . ?
N1 Th1 C4 C9 58.6(12) . . . . ?
N2 Th1 C4 C9 163.9(11) . . . . ?
C13 Th1 C4 C9 -21.8(13) . . . . ?
C5 Th1 C4 C9 -122.1(16) . . . . ?
C12 Th1 C4 C9 -22.4(15) . . . . ?
C2 Th1 C4 C9 161.0(14) . . . . ?
C3 Th1 C4 C9 124.6(16) . . . . ?
C1 Th1 C4 C9 -159.1(14) . . . . ?
C11 Th1 C4 C9 -67.4(14) . . . . ?
C14 Th1 C4 C9 -48.4(12) . . . . ?
C15 Th1 C4 C9 -73.6(12) . . . . ?
C3 C4 C5 C1 -0.1(15) . . . . ?
C9 C4 C5 C1 -177.5(12) . . . . ?
Th1 C4 C5 C1 70.3(9) . . . . ?
C3 C4 C5 C10 169.2(14) . . . . ?
C9 C4 C5 C10 -8(2) . . . . ?
Th1 C4 C5 C10 -120.4(15) . . . . ?
C3 C4 C5 Th1 -70.4(9) . . . . ?
C9 C4 C5 Th1 112.2(13) . . . . ?
C2 C1 C5 C4 -1.2(14) . . . . ?
C6 C1 C5 C4 177.6(13) . . . . ?
Th1 C1 C5 C4 -69.3(9) . . . . ?
C2 C1 C5 C10 -170.8(13) . . . . ?
C6 C1 C5 C10 8(2) . . . . ?
Th1 C1 C5 C10 121.2(13) . . . . ?
C2 C1 C5 Th1 68.1(9) . . . . ?
C6 C1 C5 Th1 -113.1(14) . . . . ?
N1 Th1 C5 C4 0.8(10) . . . . ?
N2 Th1 C5 C4 124.1(9) . . . . ?
C13 Th1 C5 C4 -90.9(9) . . . . ?
C12 Th1 C5 C4 -112.2(9) . . . . ?
C2 Th1 C5 C4 75.6(9) . . . . ?
C3 Th1 C5 C4 36.6(8) . . . . ?
C1 Th1 C5 C4 113.3(13) . . . . ?
C11 Th1 C5 C4 -143.6(8) . . . . ?
C14 Th1 C5 C4 -107.3(9) . . . . ?
C15 Th1 C5 C4 -136.2(9) . . . . ?
N1 Th1 C5 C1 -112.5(8) . . . . ?
N2 Th1 C5 C1 10.8(9) . . . . ?
C13 Th1 C5 C1 155.9(8) . . . . ?
C4 Th1 C5 C1 -113.3(13) . . . . ?
C12 Th1 C5 C1 134.5(8) . . . . ?
C2 Th1 C5 C1 -37.6(8) . . . . ?
C3 Th1 C5 C1 -76.7(9) . . . . ?
C11 Th1 C5 C1 103.1(9) . . . . ?
C14 Th1 C5 C1 139.4(8) . . . . ?
C15 Th1 C5 C1 110.5(8) . . . . ?
N1 Th1 C5 C10 124.7(14) . . . . ?
N2 Th1 C5 C10 -112.0(15) . . . . ?
C13 Th1 C5 C10 33.0(16) . . . . ?
C4 Th1 C5 C10 123.9(19) . . . . ?
C12 Th1 C5 C10 11.7(18) . . . . ?
C2 Th1 C5 C10 -160.5(17) . . . . ?
C3 Th1 C5 C10 160.5(17) . . . . ?
C1 Th1 C5 C10 -122.8(18) . . . . ?
C11 Th1 C5 C10 -19.7(16) . . . . ?
C14 Th1 C5 C10 16.6(15) . . . . ?
C15 Th1 C5 C10 -12.3(15) . . . . ?
N1 Th1 C11 C12 -14.5(9) . . . . ?
N2 Th1 C11 C12 -115.0(9) . . . . ?
C13 Th1 C11 C12 37.0(8) . . . . ?
C4 Th1 C11 C12 102.6(10) . . . . ?
C5 Th1 C11 C12 130.1(9) . . . . ?
C2 Th1 C11 C12 -172.0(9) . . . . ?
C3 Th1 C11 C12 130.8(19) . . . . ?
C1 Th1 C11 C12 164.3(8) . . . . ?
C14 Th1 C11 C12 76.5(9) . . . . ?
C15 Th1 C11 C12 114.5(13) . . . . ?
N1 Th1 C11 C15 -129.0(8) . . . . ?
N2 Th1 C11 C15 130.5(9) . . . . ?
C13 Th1 C11 C15 -77.5(9) . . . . ?
C4 Th1 C11 C15 -11.9(12) . . . . ?
C5 Th1 C11 C15 15.6(10) . . . . ?
C12 Th1 C11 C15 -114.5(13) . . . . ?
C2 Th1 C11 C15 73.5(11) . . . . ?
C3 Th1 C11 C15 16(2) . . . . ?
C1 Th1 C11 C15 49.8(10) . . . . ?
C14 Th1 C11 C15 -38.0(8) . . . . ?
N1 Th1 C11 C16 109.2(11) . . . . ?
N2 Th1 C11 C16 8.6(10) . . . . ?
C13 Th1 C11 C16 160.7(13) . . . . ?
C4 Th1 C11 C16 -133.7(10) . . . . ?
C5 Th1 C11 C16 -106.2(11) . . . . ?
C12 Th1 C11 C16 123.7(14) . . . . ?
C2 Th1 C11 C16 -48.3(14) . . . . ?
C3 Th1 C11 C16 -106(2) . . . . ?
C1 Th1 C11 C16 -72.0(11) . . . . ?
C14 Th1 C11 C16 -159.8(13) . . . . ?
C15 Th1 C11 C16 -121.8(15) . . . . ?
C15 C11 C12 C13 0.2(16) . . . . ?
C16 C11 C12 C13 174.6(13) . . . . ?
Th1 C11 C12 C13 -69.2(10) . . . . ?
C15 C11 C12 C17 -179.9(12) . . . . ?
C16 C11 C12 C17 -6(2) . . . . ?
Th1 C11 C12 C17 110.7(12) . . . . ?
C15 C11 C12 Th1 69.5(10) . . . . ?
C16 C11 C12 Th1 -116.2(13) . . . . ?
N1 Th1 C12 C11 166.8(9) . . . . ?
N2 Th1 C12 C11 62.7(8) . . . . ?
C13 Th1 C12 C11 -113.5(12) . . . . ?
C4 Th1 C12 C11 -112.5(9) . . . . ?
C5 Th1 C12 C11 -69.4(10) . . . . ?
C2 Th1 C12 C11 44(4) . . . . ?
C3 Th1 C12 C11 -155.4(10) . . . . ?
C1 Th1 C12 C11 -26.5(13) . . . . ?
C14 Th1 C12 C11 -76.1(8) . . . . ?
C15 Th1 C12 C11 -36.2(8) . . . . ?
N1 Th1 C12 C13 -79.6(8) . . . . ?
N2 Th1 C12 C13 176.3(8) . . . . ?
C4 Th1 C12 C13 1.1(11) . . . . ?
C5 Th1 C12 C13 44.1(10) . . . . ?
C2 Th1 C12 C13 158(4) . . . . ?
C3 Th1 C12 C13 -41.8(15) . . . . ?
C1 Th1 C12 C13 87.0(11) . . . . ?
C11 Th1 C12 C13 113.5(12) . . . . ?
C14 Th1 C12 C13 37.4(8) . . . . ?
C15 Th1 C12 C13 77.4(9) . . . . ?
N1 Th1 C12 C17 45.4(10) . . . . ?
N2 Th1 C12 C17 -58.6(10) . . . . ?
C13 Th1 C12 C17 125.1(14) . . . . ?
C4 Th1 C12 C17 126.1(10) . . . . ?
C5 Th1 C12 C17 169.2(9) . . . . ?
C2 Th1 C12 C17 -77(4) . . . . ?
C3 Th1 C12 C17 83.2(15) . . . . ?
C1 Th1 C12 C17 -147.9(10) . . . . ?
C11 Th1 C12 C17 -121.4(14) . . . . ?
C14 Th1 C12 C17 162.5(12) . . . . ?
C15 Th1 C12 C17 -157.6(12) . . . . ?
C11 C12 C13 C14 -1.3(15) . . . . ?
C17 C12 C13 C14 178.8(12) . . . . ?
Th1 C12 C13 C14 -71.9(9) . . . . ?
C11 C12 C13 C18 -175.4(13) . . . . ?
C17 C12 C13 C18 5(2) . . . . ?
Th1 C12 C13 C18 114.0(13) . . . . ?
C11 C12 C13 Th1 70.7(10) . . . . ?
C17 C12 C13 Th1 -109.3(13) . . . . ?
N1 Th1 C13 C12 97.5(8) . . . . ?
N2 Th1 C13 C12 -4.3(10) . . . . ?
C4 Th1 C13 C12 -179.2(8) . . . . ?
C5 Th1 C13 C12 -148.0(8) . . . . ?
C2 Th1 C13 C12 -174.0(10) . . . . ?
C3 Th1 C13 C12 159.8(7) . . . . ?
C1 Th1 C13 C12 -130.7(8) . . . . ?
C11 Th1 C13 C12 -36.7(7) . . . . ?
C14 Th1 C13 C12 -112.2(12) . . . . ?
C15 Th1 C13 C12 -75.6(9) . . . . ?
N1 Th1 C13 C14 -150.3(8) . . . . ?
N2 Th1 C13 C14 107.8(8) . . . . ?
C4 Th1 C13 C14 -67.1(9) . . . . ?
C5 Th1 C13 C14 -35.8(9) . . . . ?
C12 Th1 C13 C14 112.2(12) . . . . ?
C2 Th1 C13 C14 -61.8(14) . . . . ?
C3 Th1 C13 C14 -88.0(9) . . . . ?
C1 Th1 C13 C14 -18.6(11) . . . . ?
C11 Th1 C13 C14 75.5(8) . . . . ?
C15 Th1 C13 C14 36.5(7) . . . . ?
N1 Th1 C13 C18 -28.0(9) . . . . ?
N2 Th1 C13 C18 -129.9(9) . . . . ?
C4 Th1 C13 C18 55.2(10) . . . . ?
C5 Th1 C13 C18 86.5(10) . . . . ?
C12 Th1 C13 C18 -125.6(14) . . . . ?
C2 Th1 C13 C18 60.5(16) . . . . ?
C3 Th1 C13 C18 34.2(12) . . . . ?
C1 Th1 C13 C18 103.7(10) . . . . ?
C11 Th1 C13 C18 -162.2(12) . . . . ?
C14 Th1 C13 C18 122.3(13) . . . . ?
C15 Th1 C13 C18 158.8(12) . . . . ?
C12 C13 C14 C15 1.8(15) . . . . ?
C18 C13 C14 C15 176.2(12) . . . . ?
Th1 C13 C14 C15 -68.8(9) . . . . ?
C12 C13 C14 C19 -172.1(12) . . . . ?
C18 C13 C14 C19 2(2) . . . . ?
Th1 C13 C14 C19 117.3(12) . . . . ?
C12 C13 C14 Th1 70.6(9) . . . . ?
C18 C13 C14 Th1 -115.1(12) . . . . ?
N1 Th1 C14 C13 30.9(9) . . . . ?
N2 Th1 C14 C13 -91.1(8) . . . . ?
C4 Th1 C14 C13 118.9(8) . . . . ?
C5 Th1 C14 C13 147.0(8) . . . . ?
C12 Th1 C14 C13 -37.7(8) . . . . ?
C2 Th1 C14 C13 150.2(8) . . . . ?
C3 Th1 C14 C13 114.9(8) . . . . ?
C1 Th1 C14 C13 166.8(8) . . . . ?
C11 Th1 C14 C13 -77.2(9) . . . . ?
C15 Th1 C14 C13 -114.6(12) . . . . ?
N1 Th1 C14 C15 145.5(8) . . . . ?
N2 Th1 C14 C15 23.4(10) . . . . ?
C13 Th1 C14 C15 114.6(12) . . . . ?
C4 Th1 C14 C15 -126.5(8) . . . . ?
C5 Th1 C14 C15 -98.4(8) . . . . ?
C12 Th1 C14 C15 76.9(9) . . . . ?
C2 Th1 C14 C15 -95.3(9) . . . . ?
C3 Th1 C14 C15 -130.6(8) . . . . ?
C1 Th1 C14 C15 -78.7(8) . . . . ?
C11 Th1 C14 C15 37.3(7) . . . . ?
N1 Th1 C14 C19 -88.0(12) . . . . ?
N2 Th1 C14 C19 150.0(11) . . . . ?
C13 Th1 C14 C19 -118.9(15) . . . . ?
C4 Th1 C14 C19 0.0(12) . . . . ?
C5 Th1 C14 C19 28.2(12) . . . . ?
C12 Th1 C14 C19 -156.6(14) . . . . ?
C2 Th1 C14 C19 31.3(14) . . . . ?
C3 Th1 C14 C19 -4.0(13) . . . . ?
C1 Th1 C14 C19 47.9(12) . . . . ?
C11 Th1 C14 C19 163.9(14) . . . . ?
C15 Th1 C14 C19 126.5(16) . . . . ?
C12 C11 C15 C14 0.9(15) . . . . ?
C16 C11 C15 C14 -173.7(12) . . . . ?
Th1 C11 C15 C14 68.4(9) . . . . ?
C12 C11 C15 C20 176.0(13) . . . . ?
C16 C11 C15 C20 1(2) . . . . ?
Th1 C11 C15 C20 -116.5(14) . . . . ?
C12 C11 C15 Th1 -67.6(10) . . . . ?
C16 C11 C15 Th1 117.9(13) . . . . ?
C13 C14 C15 C11 -1.6(15) . . . . ?
C19 C14 C15 C11 171.9(13) . . . . ?
Th1 C14 C15 C11 -68.4(9) . . . . ?
C13 C14 C15 C20 -176.7(13) . . . . ?
C19 C14 C15 C20 -3(2) . . . . ?
Th1 C14 C15 C20 116.5(14) . . . . ?
C13 C14 C15 Th1 66.8(9) . . . . ?
C19 C14 C15 Th1 -119.7(14) . . . . ?
N1 Th1 C15 C11 67.0(10) . . . . ?
N2 Th1 C15 C11 -48.8(9) . . . . ?
C13 Th1 C15 C11 75.8(9) . . . . ?
C4 Th1 C15 C11 171.9(8) . . . . ?
C5 Th1 C15 C11 -166.5(9) . . . . ?
C12 Th1 C15 C11 36.4(8) . . . . ?
C2 Th1 C15 C11 -135.3(8) . . . . ?
C3 Th1 C15 C11 -174.8(8) . . . . ?
C1 Th1 C15 C11 -138.6(9) . . . . ?
C14 Th1 C15 C11 112.0(12) . . . . ?
N1 Th1 C15 C14 -45.0(10) . . . . ?
N2 Th1 C15 C14 -160.8(8) . . . . ?
C13 Th1 C15 C14 -36.1(7) . . . . ?
C4 Th1 C15 C14 59.9(9) . . . . ?
C5 Th1 C15 C14 81.5(8) . . . . ?
C12 Th1 C15 C14 -75.6(9) . . . . ?
C2 Th1 C15 C14 112.7(8) . . . . ?
C3 Th1 C15 C14 73.3(10) . . . . ?
C1 Th1 C15 C14 109.4(8) . . . . ?
C11 Th1 C15 C14 -112.0(12) . . . . ?
N1 Th1 C15 C20 -169.0(11) . . . . ?
N2 Th1 C15 C20 75.1(12) . . . . ?
C13 Th1 C15 C20 -160.2(14) . . . . ?
C4 Th1 C15 C20 -64.1(13) . . . . ?
C5 Th1 C15 C20 -42.5(12) . . . . ?
C12 Th1 C15 C20 160.3(14) . . . . ?
C2 Th1 C15 C20 -11.3(14) . . . . ?
C3 Th1 C15 C20 -50.8(14) . . . . ?
C1 Th1 C15 C20 -14.6(12) . . . . ?
C11 Th1 C15 C20 124.0(16) . . . . ?
C14 Th1 C15 C20 -124.1(16) . . . . ?
Th1 N1 C21 C36 87(10) . . . . ?
Th1 N1 C21 C22 -93(10) . . . . ?
N1 C21 C22 C23 -110.4(15) . . . . ?
C36 C21 C22 C23 69.7(15) . . . . ?
C21 C22 C23 C24 -170.0(14) . . . . ?
C21 C22 C23 C28 14.9(18) . . . . ?
C28 C23 C24 C25 -3(3) . . . . ?
C22 C23 C24 C25 -178.0(17) . . . . ?
C23 C24 C25 C26 0(3) . . . . ?
C24 C25 C26 C27 1(3) . . . . ?
C25 C26 C27 C28 1(3) . . . . ?
C24 C23 C28 C27 5(2) . . . . ?
C22 C23 C28 C27 -179.6(12) . . . . ?
C26 C27 C28 C23 -4(2) . . . . ?
C33 N3 C29 C30 -4.8(19) . . . . ?
Sm1 N3 C29 C30 168.4(11) . . . . ?
N3 C29 C30 C31 -2(2) . . . . ?
C29 C30 C31 C32 4(2) . . . . ?
C30 C31 C32 C33 0.2(19) . . . . ?
C29 N3 C33 C32 8.8(17) . . . . ?
Sm1 N3 C33 C32 -164.5(9) . . . . ?
C29 N3 C33 C34 -174.5(10) . . . . ?
Sm1 N3 C33 C34 12.2(14) . . . . ?
C31 C32 C33 N3 -6.9(19) . . . . ?
C31 C32 C33 C34 176.7(12) . . . . ?
C38 N4 C34 C35 2.8(19) . . . . ?
Sm1 N4 C34 C35 -166.8(10) . . . . ?
C38 N4 C34 C33 179.1(11) . . . . ?
Sm1 N4 C34 C33 9.5(15) . . . . ?
N3 C33 C34 C35 162.4(12) . . . . ?
C32 C33 C34 C35 -21.0(19) . . . . ?
N3 C33 C34 N4 -14.0(16) . . . . ?
C32 C33 C34 N4 162.7(12) . . . . ?
N4 C34 C35 C36 0(2) . . . . ?
C33 C34 C35 C36 -176.0(11) . . . . ?
C34 C35 C36 C37 -3.5(18) . . . . ?
C34 C35 C36 C21 174.7(12) . . . . ?
N1 C21 C36 C35 -176.6(12) . . . . ?
C22 C21 C36 C35 3.3(18) . . . . ?
N1 C21 C36 C37 1.5(19) . . . . ?
C22 C21 C36 C37 -178.6(11) . . . . ?
C35 C36 C37 C38 4.0(17) . . . . ?
C21 C36 C37 C38 -174.2(12) . . . . ?
C36 C37 C38 N4 -1(2) . . . . ?
C36 C37 C38 C39 -178.9(11) . . . . ?
C34 N4 C38 C37 -2.4(19) . . . . ?
Sm1 N4 C38 C37 167.0(10) . . . . ?
C34 N4 C38 C39 175.5(11) . . . . ?
Sm1 N4 C38 C39 -15.1(15) . . . . ?
C43 N5 C39 C40 -3(2) . . . . ?
Sm1 N5 C39 C40 175.1(11) . . . . ?
C43 N5 C39 C38 179.4(13) . . . . ?
Sm1 N5 C39 C38 -2.5(15) . . . . ?
C37 C38 C39 N5 -171.2(12) . . . . ?
N4 C38 C39 N5 10.8(17) . . . . ?
C37 C38 C39 C40 11(2) . . . . ?
N4 C38 C39 C40 -166.7(13) . . . . ?
N5 C39 C40 C41 -1(2) . . . . ?
C38 C39 C40 C41 176.6(14) . . . . ?
C39 C40 C41 C42 4(3) . . . . ?
C40 C41 C42 C43 -4(2) . . . . ?
C39 N5 C43 C42 3(2) . . . . ?
Sm1 N5 C43 C42 -174.7(10) . . . . ?
C41 C42 C43 N5 0(2) . . . . ?
N4 Sm1 C44 C48 -26.9(10) . . . . ?
N5 Sm1 C44 C48 48.6(11) . . . . ?
N3 Sm1 C44 C48 -81.3(9) . . . . ?
C56 Sm1 C44 C48 -170.3(9) . . . . ?
C57 Sm1 C44 C48 -145.1(9) . . . . ?
C58 Sm1 C44 C48 -152.7(10) . . . . ?
C47 Sm1 C44 C48 39.1(9) . . . . ?
C55 Sm1 C44 C48 160.1(9) . . . . ?
C59 Sm1 C44 C48 155.4(9) . . . . ?
C46 Sm1 C44 C48 79.6(10) . . . . ?
N4 Sm1 C44 C45 -143.5(8) . . . . ?
N5 Sm1 C44 C45 -67.9(9) . . . . ?
N3 Sm1 C44 C45 162.1(9) . . . . ?
C56 Sm1 C44 C45 73.2(9) . . . . ?
C57 Sm1 C44 C45 98.4(9) . . . . ?
C58 Sm1 C44 C45 90.8(12) . . . . ?
C47 Sm1 C44 C45 -77.4(9) . . . . ?
C55 Sm1 C44 C45 43.6(9) . . . . ?
C48 Sm1 C44 C45 -116.5(13) . . . . ?
C59 Sm1 C44 C45 38.9(12) . . . . ?
C46 Sm1 C44 C45 -36.9(8) . . . . ?
N4 Sm1 C44 C49 93.7(12) . . . . ?
N5 Sm1 C44 C49 169.3(11) . . . . ?
N3 Sm1 C44 C49 39.3(12) . . . . ?
C56 Sm1 C44 C49 -49.6(13) . . . . ?
C57 Sm1 C44 C49 -24.4(14) . . . . ?
C58 Sm1 C44 C49 -32.0(17) . . . . ?
C47 Sm1 C44 C49 159.8(15) . . . . ?
C55 Sm1 C44 C49 -79.2(13) . . . . ?
C48 Sm1 C44 C49 120.7(17) . . . . ?
C59 Sm1 C44 C49 -83.9(14) . . . . ?
C46 Sm1 C44 C49 -159.7(15) . . . . ?
C48 C44 C45 C46 0.4(16) . . . . ?
C49 C44 C45 C46 -164.7(13) . . . . ?
Sm1 C44 C45 C46 67.5(9) . . . . ?
C48 C44 C45 C50 172.1(14) . . . . ?
C49 C44 C45 C50 7(2) . . . . ?
Sm1 C44 C45 C50 -120.8(14) . . . . ?
C48 C44 C45 Sm1 -67.1(10) . . . . ?
C49 C44 C45 Sm1 127.8(14) . . . . ?
N4 Sm1 C45 C44 51.5(11) . . . . ?
N5 Sm1 C45 C44 125.4(8) . . . . ?
N3 Sm1 C45 C44 -18.1(9) . . . . ?
C56 Sm1 C45 C44 -110.1(9) . . . . ?
C57 Sm1 C45 C44 -98.3(9) . . . . ?
C58 Sm1 C45 C44 -127.5(9) . . . . ?
C47 Sm1 C45 C44 76.0(9) . . . . ?
C55 Sm1 C45 C44 -140.3(9) . . . . ?
C48 Sm1 C45 C44 35.0(8) . . . . ?
C59 Sm1 C45 C44 -153.9(8) . . . . ?
C46 Sm1 C45 C44 114.0(13) . . . . ?
N4 Sm1 C45 C46 -62.5(11) . . . . ?
N5 Sm1 C45 C46 11.4(10) . . . . ?
N3 Sm1 C45 C46 -132.1(9) . . . . ?
C56 Sm1 C45 C46 135.9(9) . . . . ?
C57 Sm1 C45 C46 147.6(9) . . . . ?
C58 Sm1 C45 C46 118.4(10) . . . . ?
C47 Sm1 C45 C46 -38.0(9) . . . . ?
C55 Sm1 C45 C46 105.7(9) . . . . ?
C48 Sm1 C45 C46 -79.0(10) . . . . ?
C59 Sm1 C45 C46 92.1(9) . . . . ?
C44 Sm1 C45 C46 -114.0(13) . . . . ?
N4 Sm1 C45 C50 176.0(10) . . . . ?
N5 Sm1 C45 C50 -110.1(12) . . . . ?
N3 Sm1 C45 C50 106.4(12) . . . . ?
C56 Sm1 C45 C50 14.4(12) . . . . ?
C57 Sm1 C45 C50 26.1(13) . . . . ?
C58 Sm1 C45 C50 -3.0(15) . . . . ?
C47 Sm1 C45 C50 -159.5(14) . . . . ?
C55 Sm1 C45 C50 -15.8(12) . . . . ?
C48 Sm1 C45 C50 159.5(14) . . . . ?
C59 Sm1 C45 C50 -29.4(13) . . . . ?
C46 Sm1 C45 C50 -121.5(16) . . . . ?
C44 Sm1 C45 C50 124.5(16) . . . . ?
C44 C45 C46 C47 0.1(15) . . . . ?
C50 C45 C46 C47 -171.8(13) . . . . ?
Sm1 C45 C46 C47 68.0(10) . . . . ?
C44 C45 C46 C51 167.4(13) . . . . ?
C50 C45 C46 C51 -5(2) . . . . ?
Sm1 C45 C46 C51 -124.8(13) . . . . ?
C44 C45 C46 Sm1 -67.9(9) . . . . ?
C50 C45 C46 Sm1 120.2(14) . . . . ?
N4 Sm1 C46 C45 136.1(9) . . . . ?
N5 Sm1 C46 C45 -169.2(9) . . . . ?
N3 Sm1 C46 C45 58.6(10) . . . . ?
C56 Sm1 C46 C45 -48.9(10) . . . . ?
C57 Sm1 C46 C45 -49.4(12) . . . . ?
C58 Sm1 C46 C45 -98.9(10) . . . . ?
C47 Sm1 C46 C45 112.3(13) . . . . ?
C55 Sm1 C46 C45 -76.3(9) . . . . ?
C48 Sm1 C46 C45 74.6(10) . . . . ?
C59 Sm1 C46 C45 -102.0(9) . . . . ?
C44 Sm1 C46 C45 36.2(8) . . . . ?
N4 Sm1 C46 C47 23.8(10) . . . . ?
N5 Sm1 C46 C47 78.5(9) . . . . ?
N3 Sm1 C46 C47 -53.7(10) . . . . ?
C56 Sm1 C46 C47 -161.2(9) . . . . ?
C57 Sm1 C46 C47 -161.6(9) . . . . ?
C58 Sm1 C46 C47 148.8(9) . . . . ?
C55 Sm1 C46 C47 171.4(9) . . . . ?
C48 Sm1 C46 C47 -37.7(8) . . . . ?
C59 Sm1 C46 C47 145.7(9) . . . . ?
C44 Sm1 C46 C47 -76.0(9) . . . . ?
N4 Sm1 C46 C51 -101.7(14) . . . . ?
N5 Sm1 C46 C51 -47.0(14) . . . . ?
N3 Sm1 C46 C51 -179.2(12) . . . . ?
C56 Sm1 C46 C51 73.3(14) . . . . ?
C57 Sm1 C46 C51 72.9(16) . . . . ?
C58 Sm1 C46 C51 23.3(18) . . . . ?
C47 Sm1 C46 C51 -125.5(18) . . . . ?
C55 Sm1 C46 C51 45.9(14) . . . . ?
C48 Sm1 C46 C51 -163.2(16) . . . . ?
C59 Sm1 C46 C51 20.2(15) . . . . ?
C44 Sm1 C46 C51 158.5(16) . . . . ?
C45 C46 C47 C48 -0.6(15) . . . . ?
C51 C46 C47 C48 -167.1(14) . . . . ?
Sm1 C46 C47 C48 69.4(10) . . . . ?
C45 C46 C47 C52 175.0(14) . . . . ?
C51 C46 C47 C52 8(2) . . . . ?
Sm1 C46 C47 C52 -115.1(15) . . . . ?
C45 C46 C47 Sm1 -70.0(10) . . . . ?
C51 C46 C47 Sm1 123.5(14) . . . . ?
N4 Sm1 C47 C46 -159.2(9) . . . . ?
N5 Sm1 C47 C46 -95.7(9) . . . . ?
N3 Sm1 C47 C46 136.0(9) . . . . ?
C56 Sm1 C47 C46 27.7(13) . . . . ?
C57 Sm1 C47 C46 60(3) . . . . ?
C58 Sm1 C47 C46 -83.3(16) . . . . ?
C55 Sm1 C47 C46 -10.8(11) . . . . ?
C48 Sm1 C47 C46 113.0(12) . . . . ?
C59 Sm1 C47 C46 -48.7(11) . . . . ?
C44 Sm1 C47 C46 76.2(9) . . . . ?
N4 Sm1 C47 C48 87.8(9) . . . . ?
N5 Sm1 C47 C48 151.3(9) . . . . ?
N3 Sm1 C47 C48 23.0(9) . . . . ?
C56 Sm1 C47 C48 -85.3(11) . . . . ?
C57 Sm1 C47 C48 -53(2) . . . . ?
C58 Sm1 C47 C48 163.7(13) . . . . ?
C55 Sm1 C47 C48 -123.7(9) . . . . ?
C59 Sm1 C47 C48 -161.7(8) . . . . ?
C46 Sm1 C47 C48 -113.0(12) . . . . ?
C44 Sm1 C47 C48 -36.7(8) . . . . ?
N4 Sm1 C47 C52 -35.7(13) . . . . ?
N5 Sm1 C47 C52 27.8(13) . . . . ?
N3 Sm1 C47 C52 -100.5(13) . . . . ?
C56 Sm1 C47 C52 151.2(12) . . . . ?
C57 Sm1 C47 C52 -176.8(18) . . . . ?
C58 Sm1 C47 C52 40(2) . . . . ?
C55 Sm1 C47 C52 112.8(13) . . . . ?
C48 Sm1 C47 C52 -123.5(17) . . . . ?
C59 Sm1 C47 C52 74.8(15) . . . . ?
C46 Sm1 C47 C52 123.5(18) . . . . ?
C44 Sm1 C47 C52 -160.2(16) . . . . ?
C45 C44 C48 C47 -0.7(16) . . . . ?
C49 C44 C48 C47 164.4(13) . . . . ?
Sm1 C44 C48 C47 -69.2(10) . . . . ?
C45 C44 C48 C53 -175.1(13) . . . . ?
C49 C44 C48 C53 -10(2) . . . . ?
Sm1 C44 C48 C53 116.4(15) . . . . ?
C45 C44 C48 Sm1 68.4(10) . . . . ?
C49 C44 C48 Sm1 -126.4(14) . . . . ?
C46 C47 C48 C44 0.8(16) . . . . ?
C52 C47 C48 C44 -174.7(14) . . . . ?
Sm1 C47 C48 C44 71.1(10) . . . . ?
C46 C47 C48 C53 175.5(13) . . . . ?
C52 C47 C48 C53 0(2) . . . . ?
Sm1 C47 C48 C53 -114.3(13) . . . . ?
C46 C47 C48 Sm1 -70.3(10) . . . . ?
C52 C47 C48 Sm1 114.2(15) . . . . ?
N4 Sm1 C48 C44 155.9(9) . . . . ?
N5 Sm1 C48 C44 -140.4(9) . . . . ?
N3 Sm1 C48 C44 91.5(9) . . . . ?
C56 Sm1 C48 C44 12.4(12) . . . . ?
C57 Sm1 C48 C44 51.8(12) . . . . ?
C58 Sm1 C48 C44 89.3(19) . . . . ?
C47 Sm1 C48 C44 -111.7(13) . . . . ?
C55 Sm1 C48 C44 -28.3(12) . . . . ?
C59 Sm1 C48 C44 -63.9(19) . . . . ?
C46 Sm1 C48 C44 -74.6(10) . . . . ?
N4 Sm1 C48 C47 -92.4(9) . . . . ?
N5 Sm1 C48 C47 -28.7(9) . . . . ?
N3 Sm1 C48 C47 -156.8(9) . . . . ?
C56 Sm1 C48 C47 124.1(8) . . . . ?
C57 Sm1 C48 C47 163.5(8) . . . . ?
C58 Sm1 C48 C47 -159.0(15) . . . . ?
C55 Sm1 C48 C47 83.4(10) . . . . ?
C59 Sm1 C48 C47 47.8(19) . . . . ?
C46 Sm1 C48 C47 37.1(8) . . . . ?
C44 Sm1 C48 C47 111.7(13) . . . . ?
N4 Sm1 C48 C53 28.8(12) . . . . ?
N5 Sm1 C48 C53 92.5(12) . . . . ?
N3 Sm1 C48 C53 -35.6(12) . . . . ?
C56 Sm1 C48 C53 -114.7(12) . . . . ?
C57 Sm1 C48 C53 -75.2(14) . . . . ?
C58 Sm1 C48 C53 -38(3) . . . . ?
C47 Sm1 C48 C53 121.2(16) . . . . ?
C55 Sm1 C48 C53 -155.3(11) . . . . ?
C59 Sm1 C48 C53 169.1(13) . . . . ?
C46 Sm1 C48 C53 158.3(15) . . . . ?
C44 Sm1 C48 C53 -127.1(17) . . . . ?
C44 C48 C53 C54 92(2) . . . . ?
C47 C48 C53 C54 -82(2) . . . . ?
Sm1 C48 C53 C54 -172.1(12) . . . . ?
N4 Sm1 C55 C59 14.6(11) . . . . ?
N5 Sm1 C55 C59 -44.3(9) . . . . ?
N3 Sm1 C55 C59 97.8(9) . . . . ?
C56 Sm1 C55 C59 111.7(12) . . . . ?
C57 Sm1 C55 C59 75.3(9) . . . . ?
C58 Sm1 C55 C59 36.5(8) . . . . ?
C47 Sm1 C55 C59 -120.8(9) . . . . ?
C48 Sm1 C55 C59 -159.8(8) . . . . ?
C46 Sm1 C55 C59 -126.2(9) . . . . ?
C44 Sm1 C55 C59 -173.9(8) . . . . ?
N4 Sm1 C55 C56 -97.0(8) . . . . ?
N5 Sm1 C55 C56 -156.0(8) . . . . ?
N3 Sm1 C55 C56 -13.9(9) . . . . ?
C57 Sm1 C55 C56 -36.3(8) . . . . ?
C58 Sm1 C55 C56 -75.2(9) . . . . ?
C47 Sm1 C55 C56 127.5(8) . . . . ?
C48 Sm1 C55 C56 88.5(10) . . . . ?
C59 Sm1 C55 C56 -111.7(12) . . . . ?
C46 Sm1 C55 C56 122.2(8) . . . . ?
C44 Sm1 C55 C56 74.4(8) . . . . ?
N4 Sm1 C55 C60 138.9(11) . . . . ?
N5 Sm1 C55 C60 80.0(12) . . . . ?
N3 Sm1 C55 C60 -138.0(12) . . . . ?
C56 Sm1 C55 C60 -124.1(15) . . . . ?
C57 Sm1 C55 C60 -160.4(14) . . . . ?
C58 Sm1 C55 C60 160.8(14) . . . . ?
C47 Sm1 C55 C60 3.5(14) . . . . ?
C48 Sm1 C55 C60 -35.5(15) . . . . ?
C59 Sm1 C55 C60 124.3(17) . . . . ?
C46 Sm1 C55 C60 -1.9(13) . . . . ?
C44 Sm1 C55 C60 -49.7(13) . . . . ?
C59 C55 C56 C57 -1.1(16) . . . . ?
C60 C55 C56 C57 -169.9(14) . . . . ?
Sm1 C55 C56 C57 69.0(11) . . . . ?
C59 C55 C56 C61 173.7(14) . . . . ?
C60 C55 C56 C61 5(2) . . . . ?
Sm1 C55 C56 C61 -116.1(15) . . . . ?
C59 C55 C56 Sm1 -70.2(9) . . . . ?
C60 C55 C56 Sm1 121.1(15) . . . . ?
N4 Sm1 C56 C57 -5.1(11) . . . . ?
N5 Sm1 C56 C57 -85.8(9) . . . . ?
N3 Sm1 C56 C57 53.9(9) . . . . ?
C58 Sm1 C56 C57 -36.4(8) . . . . ?
C47 Sm1 C56 C57 166.1(9) . . . . ?
C55 Sm1 C56 C57 -114.2(12) . . . . ?
C48 Sm1 C56 C57 125.5(9) . . . . ?
C59 Sm1 C56 C57 -76.7(9) . . . . ?
C46 Sm1 C56 C57 -179.4(8) . . . . ?
C44 Sm1 C56 C57 131.5(9) . . . . ?
N4 Sm1 C56 C55 109.1(8) . . . . ?
N5 Sm1 C56 C55 28.4(9) . . . . ?
N3 Sm1 C56 C55 168.1(8) . . . . ?
C57 Sm1 C56 C55 114.2(12) . . . . ?
C58 Sm1 C56 C55 77.8(9) . . . . ?
C47 Sm1 C56 C55 -79.7(10) . . . . ?
C48 Sm1 C56 C55 -120.3(8) . . . . ?
C59 Sm1 C56 C55 37.5(8) . . . . ?
C46 Sm1 C56 C55 -65.2(9) . . . . ?
C44 Sm1 C56 C55 -114.3(8) . . . . ?
N4 Sm1 C56 C61 -125.5(10) . . . . ?
N5 Sm1 C56 C61 153.7(10) . . . . ?
N3 Sm1 C56 C61 -66.5(11) . . . . ?
C57 Sm1 C56 C61 -120.4(15) . . . . ?
C58 Sm1 C56 C61 -156.8(14) . . . . ?
C47 Sm1 C56 C61 45.7(14) . . . . ?
C55 Sm1 C56 C61 125.4(15) . . . . ?
C48 Sm1 C56 C61 5.0(13) . . . . ?
C59 Sm1 C56 C61 162.9(14) . . . . ?
C46 Sm1 C56 C61 60.1(12) . . . . ?
C44 Sm1 C56 C61 11.0(12) . . . . ?
C55 C56 C57 C58 -0.6(18) . . . . ?
C61 C56 C57 C58 -175.7(13) . . . . ?
Sm1 C56 C57 C58 68.9(11) . . . . ?
C55 C56 C57 C62 168.4(14) . . . . ?
C61 C56 C57 C62 -7(2) . . . . ?
Sm1 C56 C57 C62 -122.1(15) . . . . ?
C55 C56 C57 Sm1 -69.5(10) . . . . ?
C61 C56 C57 Sm1 115.4(14) . . . . ?
N4 Sm1 C57 C58 61.8(9) . . . . ?
N5 Sm1 C57 C58 -4.3(10) . . . . ?
N3 Sm1 C57 C58 122.8(10) . . . . ?
C56 Sm1 C57 C58 -114.2(13) . . . . ?
C47 Sm1 C57 C58 -158(2) . . . . ?
C55 Sm1 C57 C58 -77.1(9) . . . . ?
C48 Sm1 C57 C58 162.6(9) . . . . ?
C59 Sm1 C57 C58 -37.9(8) . . . . ?
C46 Sm1 C57 C58 -113.4(10) . . . . ?
C44 Sm1 C57 C58 -171.8(8) . . . . ?
N4 Sm1 C57 C56 176.0(8) . . . . ?
N5 Sm1 C57 C56 109.9(9) . . . . ?
N3 Sm1 C57 C56 -123.0(9) . . . . ?
C58 Sm1 C57 C56 114.2(13) . . . . ?
C47 Sm1 C57 C56 -44(2) . . . . ?
C55 Sm1 C57 C56 37.1(8) . . . . ?
C48 Sm1 C57 C56 -83.2(11) . . . . ?
C59 Sm1 C57 C56 76.3(9) . . . . ?
C46 Sm1 C57 C56 0.8(12) . . . . ?
C44 Sm1 C57 C56 -57.6(10) . . . . ?
N4 Sm1 C57 C62 -59.9(13) . . . . ?
N5 Sm1 C57 C62 -125.9(12) . . . . ?
N3 Sm1 C57 C62 1.1(12) . . . . ?
C56 Sm1 C57 C62 124.1(17) . . . . ?
C58 Sm1 C57 C62 -121.6(17) . . . . ?
C47 Sm1 C57 C62 81(3) . . . . ?
C55 Sm1 C57 C62 161.2(15) . . . . ?
C48 Sm1 C57 C62 40.9(16) . . . . ?
C59 Sm1 C57 C62 -159.5(15) . . . . ?
C46 Sm1 C57 C62 125.0(12) . . . . ?
C44 Sm1 C57 C62 66.5(14) . . . . ?
C56 C57 C58 C59 2.0(17) . . . . ?
C62 C57 C58 C59 -167.3(13) . . . . ?
Sm1 C57 C58 C59 70.4(9) . . . . ?
C56 C57 C58 C64 175.0(13) . . . . ?
C62 C57 C58 C64 6(2) . . . . ?
Sm1 C57 C58 C64 -116.7(14) . . . . ?
C56 C57 C58 Sm1 -68.3(11) . . . . ?
C62 C57 C58 Sm1 122.3(15) . . . . ?
N4 Sm1 C58 C57 -119.1(9) . . . . ?
N5 Sm1 C58 C57 176.1(9) . . . . ?
N3 Sm1 C58 C57 -54.1(9) . . . . ?
C56 Sm1 C58 C57 36.8(8) . . . . ?
C47 Sm1 C58 C57 164.0(13) . . . . ?
C55 Sm1 C58 C57 77.1(9) . . . . ?
C48 Sm1 C58 C57 -52(2) . . . . ?
C59 Sm1 C58 C57 112.8(12) . . . . ?
C46 Sm1 C58 C57 107.1(11) . . . . ?
C44 Sm1 C58 C57 13.6(14) . . . . ?
N4 Sm1 C58 C59 128.1(8) . . . . ?
N5 Sm1 C58 C59 63.3(8) . . . . ?
N3 Sm1 C58 C59 -166.9(8) . . . . ?
C56 Sm1 C58 C59 -76.0(9) . . . . ?
C57 Sm1 C58 C59 -112.8(12) . . . . ?
C47 Sm1 C58 C59 51.2(17) . . . . ?
C55 Sm1 C58 C59 -35.7(8) . . . . ?
C48 Sm1 C58 C59 -164.8(16) . . . . ?
C46 Sm1 C58 C59 -5.7(12) . . . . ?
C44 Sm1 C58 C59 -99.2(11) . . . . ?
N4 Sm1 C58 C64 5.3(12) . . . . ?
N5 Sm1 C58 C64 -59.5(12) . . . . ?
N3 Sm1 C58 C64 70.3(12) . . . . ?
C56 Sm1 C58 C64 161.2(15) . . . . ?
C57 Sm1 C58 C64 124.4(17) . . . . ?
C47 Sm1 C58 C64 -72(2) . . . . ?
C55 Sm1 C58 C64 -158.5(14) . . . . ?
C48 Sm1 C58 C64 72(2) . . . . ?
C59 Sm1 C58 C64 -122.8(16) . . . . ?
C46 Sm1 C58 C64 -128.5(12) . . . . ?
C44 Sm1 C58 C64 138.0(11) . . . . ?
C56 C55 C59 C58 2.4(15) . . . . ?
C60 C55 C59 C58 171.3(13) . . . . ?
Sm1 C55 C59 C58 -65.9(9) . . . . ?
C56 C55 C59 C65 -167.5(13) . . . . ?
C60 C55 C59 C65 1(2) . . . . ?
Sm1 C55 C59 C65 124.3(13) . . . . ?
C56 C55 C59 Sm1 68.2(9) . . . . ?
C60 C55 C59 Sm1 -122.8(14) . . . . ?
C57 C58 C59 C55 -2.8(15) . . . . ?
C64 C58 C59 C55 -175.9(12) . . . . ?
Sm1 C58 C59 C55 66.4(9) . . . . ?
C57 C58 C59 C65 167.1(14) . . . . ?
C64 C58 C59 C65 -6(2) . . . . ?
Sm1 C58 C59 C65 -123.7(13) . . . . ?
C57 C58 C59 Sm1 -69.2(10) . . . . ?
C64 C58 C59 Sm1 117.7(13) . . . . ?
N4 Sm1 C59 C55 -168.9(9) . . . . ?
N5 Sm1 C59 C55 133.3(10) . . . . ?
N3 Sm1 C59 C55 -100.1(9) . . . . ?
C56 Sm1 C59 C55 -38.6(8) . . . . ?
C57 Sm1 C59 C55 -78.4(9) . . . . ?
C58 Sm1 C59 C55 -115.3(12) . . . . ?
C47 Sm1 C59 C55 85.2(10) . . . . ?
C48 Sm1 C59 C55 52.2(19) . . . . ?
C46 Sm1 C59 C55 61.1(10) . . . . ?
C44 Sm1 C59 C55 9.0(12) . . . . ?
N4 Sm1 C59 C58 -53.6(8) . . . . ?
N5 Sm1 C59 C58 -111.5(8) . . . . ?
N3 Sm1 C59 C58 15.2(9) . . . . ?
C56 Sm1 C59 C58 76.7(8) . . . . ?
C57 Sm1 C59 C58 36.9(7) . . . . ?
C47 Sm1 C59 C58 -159.5(7) . . . . ?
C55 Sm1 C59 C58 115.3(12) . . . . ?
C48 Sm1 C59 C58 167.4(13) . . . . ?
C46 Sm1 C59 C58 176.3(7) . . . . ?
C44 Sm1 C59 C58 124.2(9) . . . . ?
N4 Sm1 C59 C65 68.1(14) . . . . ?
N5 Sm1 C59 C65 10.3(13) . . . . ?
N3 Sm1 C59 C65 136.9(13) . . . . ?
C56 Sm1 C59 C65 -161.6(16) . . . . ?
C57 Sm1 C59 C65 158.6(16) . . . . ?
C58 Sm1 C59 C65 121.7(17) . . . . ?
C47 Sm1 C59 C65 -37.8(16) . . . . ?
C55 Sm1 C59 C65 -123.0(18) . . . . ?
C48 Sm1 C59 C65 -71(2) . . . . ?
C46 Sm1 C59 C65 -61.9(14) . . . . ?
C44 Sm1 C59 C65 -114.0(13) . . . . ?
C58 C57 C62 C63 82.5(19) . . . . ?
C56 C57 C62 C63 -85(2) . . . . ?
Sm1 C57 C62 C63 178.4(10) . . . . ?
Th1 N2 C66 C81 84(3) . . . . ?
Th1 N2 C66 C67 -92(3) . . . . ?
N2 C66 C67 C68 -121.4(15) . . . . ?
C81 C66 C67 C68 62.5(17) . . . . ?
C66 C67 C68 C69 -125.5(15) . . . . ?
C66 C67 C68 C73 55.1(19) . . . . ?
C73 C68 C69 C70 0(2) . . . . ?
C67 C68 C69 C70 -179.6(15) . . . . ?
C68 C69 C70 C71 0(3) . . . . ?
C69 C70 C71 C72 1(3) . . . . ?
C70 C71 C72 C73 -1(3) . . . . ?
C71 C72 C73 C68 0(3) . . . . ?
C69 C68 C73 C72 0(2) . . . . ?
C67 C68 C73 C72 179.9(16) . . . . ?
C78 N6 C74 C75 0(2) . . . . ?
Sm2 N6 C74 C75 178.4(11) . . . . ?
N6 C74 C75 C76 1(2) . . . . ?
C74 C75 C76 C77 -3(2) . . . . ?
C75 C76 C77 C78 3(2) . . . . ?
C74 N6 C78 C77 0(2) . . . . ?
Sm2 N6 C78 C77 -178.2(10) . . . . ?
C74 N6 C78 C79 179.8(12) . . . . ?
Sm2 N6 C78 C79 1.3(16) . . . . ?
C76 C77 C78 N6 -2(2) . . . . ?
C76 C77 C78 C79 178.9(13) . . . . ?
C83 N7 C79 C80 -0.7(17) . . . . ?
Sm2 N7 C79 C80 178.4(9) . . . . ?
C83 N7 C79 C78 179.5(11) . . . . ?
Sm2 N7 C79 C78 -1.5(15) . . . . ?
N6 C78 C79 C80 -179.8(12) . . . . ?
C77 C78 C79 C80 0(2) . . . . ?
N6 C78 C79 N7 0.0(18) . . . . ?
C77 C78 C79 N7 179.6(13) . . . . ?
N7 C79 C80 C81 3(2) . . . . ?
C78 C79 C80 C81 -177.1(13) . . . . ?
C79 C80 C81 C82 0.0(19) . . . . ?
C79 C80 C81 C66 -172.9(12) . . . . ?
N2 C66 C81 C82 -157.2(14) . . . . ?
C67 C66 C81 C82 18.8(19) . . . . ?
N2 C66 C81 C80 15(2) . . . . ?
C67 C66 C81 C80 -169.0(12) . . . . ?
C80 C81 C82 C83 -5.4(19) . . . . ?
C66 C81 C82 C83 167.2(13) . . . . ?
C81 C82 C83 N7 8(2) . . . . ?
C81 C82 C83 C84 -170.8(13) . . . . ?
C79 N7 C83 C82 -4.7(18) . . . . ?
Sm2 N7 C83 C82 176.2(10) . . . . ?
C79 N7 C83 C84 174.3(11) . . . . ?
Sm2 N7 C83 C84 -4.8(15) . . . . ?
C88 N8 C84 C85 -2(2) . . . . ?
Sm2 N8 C84 C85 172.5(12) . . . . ?
C88 N8 C84 C83 -179.1(12) . . . . ?
Sm2 N8 C84 C83 -4.4(16) . . . . ?
C82 C83 C84 C85 8(2) . . . . ?
N7 C83 C84 C85 -171.1(14) . . . . ?
C82 C83 C84 N8 -175.1(13) . . . . ?
N7 C83 C84 N8 5.8(17) . . . . ?
N8 C84 C85 C86 0(3) . . . . ?
C83 C84 C85 C86 176.8(15) . . . . ?
C84 C85 C86 C87 0(3) . . . . ?
C85 C86 C87 C88 2(2) . . . . ?
C84 N8 C88 C87 4(2) . . . . ?
Sm2 N8 C88 C87 -170.4(10) . . . . ?
C86 C87 C88 N8 -4(2) . . . . ?
N7 Sm2 C89 C93 -178.7(8) . . . . ?
N8 Sm2 C89 C93 119.6(9) . . . . ?
N6 Sm2 C89 C93 -113.5(8) . . . . ?
C92 Sm2 C89 C93 -39.4(8) . . . . ?
C101 Sm2 C89 C93 79.8(11) . . . . ?
C90 Sm2 C89 C93 -116.6(13) . . . . ?
C91 Sm2 C89 C93 -79.2(9) . . . . ?
C100 Sm2 C89 C93 39(3) . . . . ?
C103 Sm2 C89 C93 20.5(10) . . . . ?
C104 Sm2 C89 C93 -3.5(12) . . . . ?
N7 Sm2 C89 C90 -62.0(9) . . . . ?
N8 Sm2 C89 C90 -123.8(9) . . . . ?
N6 Sm2 C89 C90 3.2(10) . . . . ?
C92 Sm2 C89 C90 77.2(9) . . . . ?
C93 Sm2 C89 C90 116.6(13) . . . . ?
C101 Sm2 C89 C90 -163.6(8) . . . . ?
C91 Sm2 C89 C90 37.5(8) . . . . ?
C100 Sm2 C89 C90 156(2) . . . . ?
C103 Sm2 C89 C90 137.2(9) . . . . ?
C104 Sm2 C89 C90 113.1(10) . . . . ?
N7 Sm2 C89 C94 59.7(11) . . . . ?
N8 Sm2 C89 C94 -2.1(10) . . . . ?
N6 Sm2 C89 C94 124.9(11) . . . . ?
C92 Sm2 C89 C94 -161.1(13) . . . . ?
C93 Sm2 C89 C94 -121.6(15) . . . . ?
C101 Sm2 C89 C94 -41.8(14) . . . . ?
C90 Sm2 C89 C94 121.7(15) . . . . ?
C91 Sm2 C89 C94 159.2(13) . . . . ?
C100 Sm2 C89 C94 -83(3) . . . . ?
C103 Sm2 C89 C94 -101.1(11) . . . . ?
C104 Sm2 C89 C94 -125.2(11) . . . . ?
C93 C89 C90 C91 -3.8(16) . . . . ?
C94 C89 C90 C91 169.8(13) . . . . ?
Sm2 C89 C90 C91 -69.6(10) . . . . ?
C93 C89 C90 C95 -175.8(14) . . . . ?
C94 C89 C90 C95 -2(2) . . . . ?
Sm2 C89 C90 C95 118.4(14) . . . . ?
C93 C89 C90 Sm2 65.8(10) . . . . ?
C94 C89 C90 Sm2 -120.6(13) . . . . ?
N7 Sm2 C90 C91 -129.8(8) . . . . ?
N8 Sm2 C90 C91 164.8(8) . . . . ?
N6 Sm2 C90 C91 -64.8(8) . . . . ?
C92 Sm2 C90 C91 36.3(8) . . . . ?
C93 Sm2 C90 C91 78.1(9) . . . . ?
C101 Sm2 C90 C91 166.4(18) . . . . ?
C89 Sm2 C90 C91 112.4(12) . . . . ?
C100 Sm2 C90 C91 -52.6(18) . . . . ?
C103 Sm2 C90 C91 49.0(11) . . . . ?
C104 Sm2 C90 C91 2.6(12) . . . . ?
N7 Sm2 C90 C89 117.9(9) . . . . ?
N8 Sm2 C90 C89 52.4(9) . . . . ?
N6 Sm2 C90 C89 -177.1(9) . . . . ?
C92 Sm2 C90 C89 -76.1(9) . . . . ?
C93 Sm2 C90 C89 -34.2(7) . . . . ?
C101 Sm2 C90 C89 54(2) . . . . ?
C91 Sm2 C90 C89 -112.4(12) . . . . ?
C100 Sm2 C90 C89 -164.9(13) . . . . ?
C103 Sm2 C90 C89 -63.4(12) . . . . ?
C104 Sm2 C90 C89 -109.7(10) . . . . ?
N7 Sm2 C90 C95 -5.4(13) . . . . ?
N8 Sm2 C90 C95 -70.8(13) . . . . ?
N6 Sm2 C90 C95 59.6(13) . . . . ?
C92 Sm2 C90 C95 160.7(16) . . . . ?
C93 Sm2 C90 C95 -157.5(16) . . . . ?
C101 Sm2 C90 C95 -69(3) . . . . ?
C89 Sm2 C90 C95 -123.2(18) . . . . ?
C91 Sm2 C90 C95 124.4(17) . . . . ?
C100 Sm2 C90 C95 72(2) . . . . ?
C103 Sm2 C90 C95 173.4(11) . . . . ?
C104 Sm2 C90 C95 127.0(13) . . . . ?
C89 C90 C91 C92 4.1(16) . . . . ?
C95 C90 C91 C92 176.0(14) . . . . ?
Sm2 C90 C91 C92 -65.1(10) . . . . ?
C89 C90 C91 C97 -165.7(13) . . . . ?
C95 C90 C91 C97 6(2) . . . . ?
Sm2 C90 C91 C97 125.2(14) . . . . ?
C89 C90 C91 Sm2 69.1(9) . . . . ?
C95 C90 C91 Sm2 -118.9(15) . . . . ?
N7 Sm2 C91 C92 166.1(8) . . . . ?
N8 Sm2 C91 C92 97.6(9) . . . . ?
N6 Sm2 C91 C92 -135.1(9) . . . . ?
C93 Sm2 C91 C92 39.4(8) . . . . ?
C101 Sm2 C91 C92 -55.4(18) . . . . ?
C89 Sm2 C91 C92 77.2(9) . . . . ?
C90 Sm2 C91 C92 115.0(12) . . . . ?
C100 Sm2 C91 C92 -87.4(10) . . . . ?
C103 Sm2 C91 C92 -31.6(10) . . . . ?
C104 Sm2 C91 C92 -63.4(9) . . . . ?
N7 Sm2 C91 C90 51.1(8) . . . . ?
N8 Sm2 C91 C90 -17.4(9) . . . . ?
N6 Sm2 C91 C90 109.9(9) . . . . ?
C92 Sm2 C91 C90 -115.0(12) . . . . ?
C93 Sm2 C91 C90 -75.5(9) . . . . ?
C101 Sm2 C91 C90 -170.3(13) . . . . ?
C89 Sm2 C91 C90 -37.8(8) . . . . ?
C100 Sm2 C91 C90 157.7(8) . . . . ?
C103 Sm2 C91 C90 -146.6(8) . . . . ?
C104 Sm2 C91 C90 -178.3(8) . . . . ?
N7 Sm2 C91 C97 -70.4(14) . . . . ?
N8 Sm2 C91 C97 -139.0(13) . . . . ?
N6 Sm2 C91 C97 -11.7(13) . . . . ?
C92 Sm2 C91 C97 123.5(18) . . . . ?
C93 Sm2 C91 C97 162.9(16) . . . . ?
C101 Sm2 C91 C97 68(2) . . . . ?
C89 Sm2 C91 C97 -159.4(16) . . . . ?
C90 Sm2 C91 C97 -121.6(17) . . . . ?
C100 Sm2 C91 C97 36.1(16) . . . . ?
C103 Sm2 C91 C97 91.9(14) . . . . ?
C104 Sm2 C91 C97 60.1(14) . . . . ?
C90 C91 C92 C93 -2.9(16) . . . . ?
C97 C91 C92 C93 166.5(14) . . . . ?
Sm2 C91 C92 C93 -69.6(9) . . . . ?
C90 C91 C92 C98 -172.9(14) . . . . ?
C97 C91 C92 C98 -4(2) . . . . ?
Sm2 C91 C92 C98 120.3(15) . . . . ?
C90 C91 C92 Sm2 66.8(10) . . . . ?
C97 C91 C92 Sm2 -123.9(15) . . . . ?
N7 Sm2 C92 C91 -17.9(10) . . . . ?
N8 Sm2 C92 C91 -98.8(9) . . . . ?
N6 Sm2 C92 C91 42.7(9) . . . . ?
C93 Sm2 C92 C91 -111.4(12) . . . . ?
C101 Sm2 C92 C91 158.2(9) . . . . ?
C89 Sm2 C92 C91 -76.0(9) . . . . ?
C90 Sm2 C92 C91 -36.2(8) . . . . ?
C100 Sm2 C92 C91 119.0(9) . . . . ?
C103 Sm2 C92 C91 152.0(9) . . . . ?
C104 Sm2 C92 C91 124.7(9) . . . . ?
N7 Sm2 C92 C93 93.5(9) . . . . ?
N8 Sm2 C92 C93 12.6(9) . . . . ?
N6 Sm2 C92 C93 154.2(8) . . . . ?
C101 Sm2 C92 C93 -90.4(10) . . . . ?
C89 Sm2 C92 C93 35.4(8) . . . . ?
C90 Sm2 C92 C93 75.2(9) . . . . ?
C91 Sm2 C92 C93 111.4(12) . . . . ?
C100 Sm2 C92 C93 -129.5(8) . . . . ?
C103 Sm2 C92 C93 -96.5(8) . . . . ?
C104 Sm2 C92 C93 -123.8(8) . . . . ?
N7 Sm2 C92 C98 -143.3(10) . . . . ?
N8 Sm2 C92 C98 135.8(10) . . . . ?
N6 Sm2 C92 C98 -82.6(11) . . . . ?
C93 Sm2 C92 C98 123.2(15) . . . . ?
C101 Sm2 C92 C98 32.8(14) . . . . ?
C89 Sm2 C92 C98 158.6(13) . . . . ?
C90 Sm2 C92 C98 -161.6(13) . . . . ?
C91 Sm2 C92 C98 -125.4(15) . . . . ?
C100 Sm2 C92 C98 -6.3(13) . . . . ?
C103 Sm2 C92 C98 26.7(11) . . . . ?
C104 Sm2 C92 C98 -0.7(12) . . . . ?
C90 C89 C93 C92 2.0(16) . . . . ?
C94 C89 C93 C92 -171.5(12) . . . . ?
Sm2 C89 C93 C92 69.0(10) . . . . ?
C90 C89 C93 C99 176.2(14) . . . . ?
C94 C89 C93 C99 3(2) . . . . ?
Sm2 C89 C93 C99 -116.8(15) . . . . ?
C90 C89 C93 Sm2 -66.9(10) . . . . ?
C94 C89 C93 Sm2 119.5(13) . . . . ?
C91 C92 C93 C89 0.5(16) . . . . ?
C98 C92 C93 C89 170.6(13) . . . . ?
Sm2 C92 C93 C89 -71.7(10) . . . . ?
C91 C92 C93 C99 -174.0(13) . . . . ?
C98 C92 C93 C99 -4(2) . . . . ?
Sm2 C92 C93 C99 113.7(13) . . . . ?
C91 C92 C93 Sm2 72.3(10) . . . . ?
C98 C92 C93 Sm2 -117.7(14) . . . . ?
N7 Sm2 C93 C89 1.6(10) . . . . ?
N8 Sm2 C93 C89 -56.1(9) . . . . ?
N6 Sm2 C93 C89 81.7(9) . . . . ?
C92 Sm2 C93 C89 112.8(12) . . . . ?
C101 Sm2 C93 C89 -127.5(9) . . . . ?
C90 Sm2 C93 C89 36.2(9) . . . . ?
C91 Sm2 C93 C89 75.6(9) . . . . ?
C100 Sm2 C93 C89 -167.7(9) . . . . ?
C103 Sm2 C93 C89 -162.4(9) . . . . ?
C104 Sm2 C93 C89 177.7(8) . . . . ?
N7 Sm2 C93 C92 -111.1(8) . . . . ?
N8 Sm2 C93 C92 -168.9(8) . . . . ?
N6 Sm2 C93 C92 -31.0(9) . . . . ?
C101 Sm2 C93 C92 119.8(8) . . . . ?
C89 Sm2 C93 C92 -112.8(12) . . . . ?
C90 Sm2 C93 C92 -76.6(9) . . . . ?
C91 Sm2 C93 C92 -37.2(8) . . . . ?
C100 Sm2 C93 C92 79.5(11) . . . . ?
C103 Sm2 C93 C92 84.8(8) . . . . ?
C104 Sm2 C93 C92 64.9(9) . . . . ?
N7 Sm2 C93 C99 128.9(10) . . . . ?
N8 Sm2 C93 C99 71.1(10) . . . . ?
N6 Sm2 C93 C99 -151.0(9) . . . . ?
C92 Sm2 C93 C99 -120.0(14) . . . . ?
C101 Sm2 C93 C99 -0.3(13) . . . . ?
C89 Sm2 C93 C99 127.2(15) . . . . ?
C90 Sm2 C93 C99 163.4(13) . . . . ?
C91 Sm2 C93 C99 -157.2(13) . . . . ?
C100 Sm2 C93 C99 -40.5(14) . . . . ?
C103 Sm2 C93 C99 -35.2(11) . . . . ?
C104 Sm2 C93 C99 -55.1(11) . . . . ?
C91 C90 C95 C96 -84(2) . . . . ?
C89 C90 C95 C96 86(2) . . . . ?
Sm2 C90 C95 C96 -179.8(13) . . . . ?
N7 Sm2 C100 C104 160.3(10) . . . . ?
N8 Sm2 C100 C104 -134.2(9) . . . . ?
N6 Sm2 C100 C104 97.3(10) . . . . ?
C92 Sm2 C100 C104 11.8(12) . . . . ?
C93 Sm2 C100 C104 -28.4(14) . . . . ?
C101 Sm2 C100 C104 -111.0(13) . . . . ?
C89 Sm2 C100 C104 -57(3) . . . . ?
C90 Sm2 C100 C104 84.7(17) . . . . ?
C91 Sm2 C100 C104 50.3(12) . . . . ?
C103 Sm2 C100 C104 -35.5(9) . . . . ?
N7 Sm2 C100 C101 -88.7(9) . . . . ?
N8 Sm2 C100 C101 -23.1(10) . . . . ?
N6 Sm2 C100 C101 -151.7(10) . . . . ?
C92 Sm2 C100 C101 122.8(9) . . . . ?
C93 Sm2 C100 C101 82.6(12) . . . . ?
C89 Sm2 C100 C101 54(3) . . . . ?
C90 Sm2 C100 C101 -164.2(12) . . . . ?
C91 Sm2 C100 C101 161.4(8) . . . . ?
C103 Sm2 C100 C101 75.5(9) . . . . ?
C104 Sm2 C100 C101 111.0(13) . . . . ?
N7 Sm2 C100 C105 33.5(14) . . . . ?
N8 Sm2 C100 C105 99.1(14) . . . . ?
N6 Sm2 C100 C105 -29.5(14) . . . . ?
C92 Sm2 C100 C105 -115.0(14) . . . . ?
C93 Sm2 C100 C105 -155.2(12) . . . . ?
C101 Sm2 C100 C105 122.2(19) . . . . ?
C89 Sm2 C100 C105 176.1(18) . . . . ?
C90 Sm2 C100 C105 -42(2) . . . . ?
C91 Sm2 C100 C105 -76.5(16) . . . . ?
C103 Sm2 C100 C105 -162.3(17) . . . . ?
C104 Sm2 C100 C105 -126.8(19) . . . . ?
C104 C100 C101 C102 -1.0(17) . . . . ?
C105 C100 C101 C102 176.1(15) . . . . ?
Sm2 C100 C101 C102 -71.8(11) . . . . ?
C104 C100 C101 C106 -175.2(14) . . . . ?
C105 C100 C101 C106 2(3) . . . . ?
Sm2 C100 C101 C106 114.1(14) . . . . ?
C104 C100 C101 Sm2 70.8(11) . . . . ?
C105 C100 C101 Sm2 -112.1(16) . . . . ?
N7 Sm2 C101 C102 -154.8(10) . . . . ?
N8 Sm2 C101 C102 -90.2(10) . . . . ?
N6 Sm2 C101 C102 140.8(9) . . . . ?
C92 Sm2 C101 C102 28.1(13) . . . . ?
C93 Sm2 C101 C102 -14.3(12) . . . . ?
C89 Sm2 C101 C102 -51.5(12) . . . . ?
C90 Sm2 C101 C102 -92(2) . . . . ?
C91 Sm2 C101 C102 65.6(19) . . . . ?
C100 Sm2 C101 C102 112.6(13) . . . . ?
C103 Sm2 C101 C102 36.4(9) . . . . ?
C104 Sm2 C101 C102 75.4(10) . . . . ?
N7 Sm2 C101 C100 92.5(9) . . . . ?
N8 Sm2 C101 C100 157.1(10) . . . . ?
N6 Sm2 C101 C100 28.2(10) . . . . ?
C92 Sm2 C101 C100 -84.5(11) . . . . ?
C93 Sm2 C101 C100 -126.9(9) . . . . ?
C89 Sm2 C101 C100 -164.2(8) . . . . ?
C90 Sm2 C101 C100 155.4(18) . . . . ?
C91 Sm2 C101 C100 -47.1(19) . . . . ?
C103 Sm2 C101 C100 -76.2(10) . . . . ?
C104 Sm2 C101 C100 -37.2(8) . . . . ?
N7 Sm2 C101 C106 -29.1(13) . . . . ?
N8 Sm2 C101 C106 35.5(13) . . . . ?
N6 Sm2 C101 C106 -93.5(13) . . . . ?
C92 Sm2 C101 C106 153.8(12) . . . . ?
C93 Sm2 C101 C106 111.5(13) . . . . ?
C89 Sm2 C101 C106 74.2(15) . . . . ?
C90 Sm2 C101 C106 34(3) . . . . ?
C91 Sm2 C101 C106 -168.7(13) . . . . ?
C100 Sm2 C101 C106 -121.6(17) . . . . ?
C103 Sm2 C101 C106 162.1(16) . . . . ?
C104 Sm2 C101 C106 -158.9(16) . . . . ?
C100 C101 C102 C103 2.3(17) . . . . ?
C106 C101 C102 C103 176.3(14) . . . . ?
Sm2 C101 C102 C103 -68.3(11) . . . . ?
C100 C101 C102 C108 -164.7(15) . . . . ?
C106 C101 C102 C108 9(3) . . . . ?
Sm2 C101 C102 C108 124.7(16) . . . . ?
C100 C101 C102 Sm2 70.6(11) . . . . ?
C106 C101 C102 Sm2 -115.5(15) . . . . ?
N7 Sm2 C102 C103 141.7(8) . . . . ?
N8 Sm2 C102 C103 -163.6(9) . . . . ?
N6 Sm2 C102 C103 64.6(10) . . . . ?
C92 Sm2 C102 C103 -47.4(10) . . . . ?
C93 Sm2 C102 C103 -78.2(9) . . . . ?
C101 Sm2 C102 C103 112.9(14) . . . . ?
C89 Sm2 C102 C103 -101.0(9) . . . . ?
C90 Sm2 C102 C103 -91.6(13) . . . . ?
C91 Sm2 C102 C103 -41.6(13) . . . . ?
C100 Sm2 C102 C103 75.0(10) . . . . ?
C104 Sm2 C102 C103 36.3(8) . . . . ?
N7 Sm2 C102 C101 28.8(11) . . . . ?
N8 Sm2 C102 C101 83.5(10) . . . . ?
N6 Sm2 C102 C101 -48.3(11) . . . . ?
C92 Sm2 C102 C101 -160.3(9) . . . . ?
C93 Sm2 C102 C101 168.9(9) . . . . ?
C89 Sm2 C102 C101 146.1(9) . . . . ?
C90 Sm2 C102 C101 155.5(10) . . . . ?
C91 Sm2 C102 C101 -154.6(9) . . . . ?
C100 Sm2 C102 C101 -37.9(9) . . . . ?
C103 Sm2 C102 C101 -112.9(14) . . . . ?
C104 Sm2 C102 C101 -76.7(10) . . . . ?
N7 Sm2 C102 C108 -94.5(14) . . . . ?
N8 Sm2 C102 C108 -39.8(14) . . . . ?
N6 Sm2 C102 C108 -171.6(13) . . . . ?
C92 Sm2 C102 C108 76.4(15) . . . . ?
C93 Sm2 C102 C108 45.6(15) . . . . ?
C101 Sm2 C102 C108 -123.3(19) . . . . ?
C89 Sm2 C102 C108 22.8(16) . . . . ?
C90 Sm2 C102 C108 32.2(19) . . . . ?
C91 Sm2 C102 C108 82.1(16) . . . . ?
C100 Sm2 C102 C108 -161.2(17) . . . . ?
C103 Sm2 C102 C108 123.8(18) . . . . ?
C104 Sm2 C102 C108 160.0(17) . . . . ?
C101 C102 C103 C104 -2.8(17) . . . . ?
C108 C102 C103 C104 164.5(15) . . . . ?
Sm2 C102 C103 C104 -69.3(11) . . . . ?
C101 C102 C103 C109 -168.0(13) . . . . ?
C108 C102 C103 C109 -1(3) . . . . ?
Sm2 C102 C103 C109 125.5(14) . . . . ?
C101 C102 C103 Sm2 66.5(10) . . . . ?
C108 C102 C103 Sm2 -126.2(16) . . . . ?
N7 Sm2 C103 C102 -54.9(11) . . . . ?
N8 Sm2 C103 C102 16.9(10) . . . . ?
N6 Sm2 C103 C102 -127.9(9) . . . . ?
C92 Sm2 C103 C102 136.6(9) . . . . ?
C93 Sm2 C103 C102 105.5(9) . . . . ?
C101 Sm2 C103 C102 -37.9(9) . . . . ?
C89 Sm2 C103 C102 95.9(10) . . . . ?
C90 Sm2 C103 C102 127.0(10) . . . . ?
C91 Sm2 C103 C102 151.6(9) . . . . ?
C100 Sm2 C103 C102 -78.9(10) . . . . ?
C104 Sm2 C103 C102 -114.5(14) . . . . ?
N7 Sm2 C103 C104 59.7(12) . . . . ?
N8 Sm2 C103 C104 131.4(9) . . . . ?
N6 Sm2 C103 C104 -13.3(10) . . . . ?
C92 Sm2 C103 C104 -108.9(9) . . . . ?
C93 Sm2 C103 C104 -140.0(9) . . . . ?
C101 Sm2 C103 C104 76.7(10) . . . . ?
C89 Sm2 C103 C104 -149.5(9) . . . . ?
C90 Sm2 C103 C104 -118.4(10) . . . . ?
C91 Sm2 C103 C104 -93.9(9) . . . . ?
C100 Sm2 C103 C104 35.6(9) . . . . ?
N7 Sm2 C103 C109 -176.0(11) . . . . ?
N8 Sm2 C103 C109 -104.2(13) . . . . ?
N6 Sm2 C103 C109 111.0(13) . . . . ?
C92 Sm2 C103 C109 15.5(13) . . . . ?
C93 Sm2 C103 C109 -15.6(14) . . . . ?
C101 Sm2 C103 C109 -159.0(16) . . . . ?
C89 Sm2 C103 C109 -25.2(15) . . . . ?
C90 Sm2 C103 C109 5.9(17) . . . . ?
C91 Sm2 C103 C109 30.5(14) . . . . ?
C100 Sm2 C103 C109 160.0(16) . . . . ?
C104 Sm2 C103 C109 124.4(18) . . . . ?
C102 C103 C104 C100 2.3(18) . . . . ?
C109 C103 C104 C100 166.9(14) . . . . ?
Sm2 C103 C104 C100 -67.4(11) . . . . ?
C102 C103 C104 C110 -170.1(14) . . . . ?
C109 C103 C104 C110 -5(2) . . . . ?
Sm2 C103 C104 C110 120.3(14) . . . . ?
C102 C103 C104 Sm2 69.6(11) . . . . ?
C109 C103 C104 Sm2 -125.7(15) . . . . ?
C101 C100 C104 C103 -0.7(18) . . . . ?
C105 C100 C104 C103 -177.7(15) . . . . ?
Sm2 C100 C104 C103 68.0(11) . . . . ?
C101 C100 C104 C110 171.3(14) . . . . ?
C105 C100 C104 C110 -6(3) . . . . ?
Sm2 C100 C104 C110 -120.0(15) . . . . ?
C101 C100 C104 Sm2 -68.7(10) . . . . ?
C105 C100 C104 Sm2 114.3(17) . . . . ?
N7 Sm2 C104 C103 -138.5(9) . . . . ?
N8 Sm2 C104 C103 -59.6(10) . . . . ?
N6 Sm2 C104 C103 167.3(10) . . . . ?
C92 Sm2 C104 C103 73.7(10) . . . . ?
C93 Sm2 C104 C103 45.2(10) . . . . ?
C101 Sm2 C104 C103 -76.5(10) . . . . ?
C89 Sm2 C104 C103 47.1(13) . . . . ?
C90 Sm2 C104 C103 98.8(11) . . . . ?
C91 Sm2 C104 C103 100.2(9) . . . . ?
C100 Sm2 C104 C103 -115.7(14) . . . . ?
N7 Sm2 C104 C100 -22.8(11) . . . . ?
N8 Sm2 C104 C100 56.1(11) . . . . ?
N6 Sm2 C104 C100 -77.0(10) . . . . ?
C92 Sm2 C104 C100 -170.6(10) . . . . ?
C93 Sm2 C104 C100 161.0(9) . . . . ?
C101 Sm2 C104 C100 39.2(9) . . . . ?
C89 Sm2 C104 C100 162.8(9) . . . . ?
C90 Sm2 C104 C100 -145.4(10) . . . . ?
C91 Sm2 C104 C100 -144.0(9) . . . . ?
C103 Sm2 C104 C100 115.7(14) . . . . ?
N7 Sm2 C104 C110 101.1(12) . . . . ?
N8 Sm2 C104 C110 179.9(11) . . . . ?
N6 Sm2 C104 C110 46.9(12) . . . . ?
C92 Sm2 C104 C110 -46.8(12) . . . . ?
C93 Sm2 C104 C110 -75.2(12) . . . . ?
C101 Sm2 C104 C110 163.1(14) . . . . ?
C89 Sm2 C104 C110 -73.4(14) . . . . ?
C90 Sm2 C104 C110 -21.6(15) . . . . ?
C91 Sm2 C104 C110 -20.2(13) . . . . ?
C100 Sm2 C104 C110 123.8(17) . . . . ?
C103 Sm2 C104 C110 -120.4(16) . . . . ?
C102 C101 C106 C107 -92(2) . . . . ?
C100 C101 C106 C107 81(2) . . . . ?
Sm2 C101 C106 C107 172.9(12) . . . . ?
C113 O1 C112 C111 176(2) . . . . ?
C112 O1 C113 C114 175(2) . . . . ?
